data_7111286
loop_
_publ_author_name
'Bucher, Christophe'
'Zimmerman, Rebecca S.'
'Lynch, Vincent'
'Sessler, Jonathan L.'

_publ_section_title
;
 Synthesis and X-ray structure of a three dimensional calixphyrin
;
_journal_coden_ASTM CHCOFS
_journal_issue 14
_journal_name_full
;
 Chemical Communications (Cambridge, United Kingdom)
;
_journal_page_first 1646
_journal_page_last 1647
_journal_paper_doi 10.1039/b302508j
_journal_year 2003
_chemical_formula_sum 'C62 H77 N9 O4'
_chemical_formula_weight 1012.32
_space_group_IT_number 7
_symmetry_cell_setting monoclinic
_symmetry_space_group_name_Hall 'P -2yc'
_symmetry_space_group_name_H-M 'P 1 c 1'
_atom_sites_solution_hydrogens geom
_atom_sites_solution_primary direct
_atom_sites_solution_secondary difmap
_audit_creation_method SHELXL-97
_cell_angle_alpha 90.00
_cell_angle_beta 93.783(1)
_cell_angle_gamma 90.00
_cell_formula_units_Z 4
_cell_length_a 10.3046(2)
_cell_length_b 20.6383(3)
_cell_length_c 26.6070(5)
_cell_measurement_reflns_used 12976
_cell_measurement_temperature 153(2)
_cell_measurement_theta_max 27.5
_cell_measurement_theta_min 2.9
_cell_volume 5646.17(17)
_computing_structure_refinement 'SHELXL-97 (Sheldrick, 1997)'
_computing_structure_solution 'SHELXS-97 (Sheldrick, 1990)'
_diffrn_ambient_temperature 153(2)
_diffrn_measured_fraction_theta_full 0.996
_diffrn_measured_fraction_theta_max 0.996
_diffrn_measurement_device_type 'Nonius Kappa CCD'
_diffrn_measurement_method \w-scans
_diffrn_radiation_monochromator graphite
_diffrn_radiation_source 'fine-focus sealed tube'
_diffrn_radiation_type MoK\a
_diffrn_radiation_wavelength 0.71073
_diffrn_reflns_av_R_equivalents 0.0715
_diffrn_reflns_av_sigmaI/netI 0.1903
_diffrn_reflns_limit_h_max 13
_diffrn_reflns_limit_h_min -13
_diffrn_reflns_limit_k_max 26
_diffrn_reflns_limit_k_min -26
_diffrn_reflns_limit_l_max 34
_diffrn_reflns_limit_l_min -34
_diffrn_reflns_number 24408
_diffrn_reflns_theta_full 27.49
_diffrn_reflns_theta_max 27.49
_diffrn_reflns_theta_min 2.93
_exptl_absorpt_coefficient_mu 0.076
_exptl_absorpt_correction_type none
_exptl_crystal_colour yellow
_exptl_crystal_density_diffrn 1.191
_exptl_crystal_density_method 'not measured'
_exptl_crystal_description prisms
_exptl_crystal_F_000 2176
_exptl_crystal_size_max 0.27
_exptl_crystal_size_mid 0.26
_exptl_crystal_size_min 0.20
_refine_diff_density_max 0.335
_refine_diff_density_min -0.322
_refine_diff_density_rms 0.065
_refine_ls_abs_structure_details 'Flack H D (1983), Acta Cryst. A39, 876-881'
_refine_ls_abs_structure_Flack 2.0(15)
_refine_ls_extinction_coef 0.0018(2)
_refine_ls_extinction_expression Fc^*^=kFc[1+0.001xFc^2^\l^3^/sin(2\q)]^-1/4^
_refine_ls_extinction_method SHELXL
_refine_ls_goodness_of_fit_ref 1.042
_refine_ls_hydrogen_treatment mixed
_refine_ls_matrix_type full
_refine_ls_number_parameters 1366
_refine_ls_number_reflns 24386
_refine_ls_number_restraints 2
_refine_ls_restrained_S_all 1.042
_refine_ls_R_factor_all 0.2000
_refine_ls_R_factor_gt 0.0824
_refine_ls_shift/su_max 0.191
_refine_ls_shift/su_mean 0.009
_refine_ls_structure_factor_coef Fsqd
_refine_ls_weighting_details 'calc w=1/[\s^2^(Fo^2^)+(0.0665P)^2^+1.6987P] where P=(Fo^2^+2Fc^2^)/3'
_refine_ls_weighting_scheme calc
_refine_ls_wR_factor_gt 0.1530
_refine_ls_wR_factor_ref 0.1892
_reflns_number_gt 12171
_reflns_number_total 24386
_reflns_threshold_expression >2sigma(I)
_cod_duplicate_entry 7103738
_cod_data_source_file b302508jsup1.cif
_cod_data_source_block 1
_cod_depositor_comments
;
The following automatic conversions were performed:

'_symmetry_cell_setting' value 'Monoclinic' changed to 'monoclinic'
according to /home/saulius/struct/CIF-dictionaries/cif_core.dic
dictionary named 'cif_core.dic' version 2.4.2 from 2011-04-26.

Automatic conversion script
Id: cif_fix_values 1891 2012-01-12 08:04:46Z andrius 
;
_cod_original_sg_symbol_H-M Pc
_cod_database_code 7111286

loop_
_symmetry_equiv_pos_as_xyz
'x, y, z'
'x, -y, z+1/2'

loop_
_atom_site_label
_atom_site_type_symbol
_atom_site_fract_x
_atom_site_fract_y
_atom_site_fract_z
_atom_site_U_iso_or_equiv
_atom_site_adp_type
_atom_site_occupancy
_atom_site_symmetry_multiplicity
_atom_site_calc_flag
_atom_site_refinement_flags
N1 N 0.2528(4) 0.43739(17) 0.49609(17) 0.0268(11) Uani 1 1 d .
H1N H 0.2604 0.4704 0.4768 0.032 Uiso 1 1 calc R
N2 N 0.0575(4) 0.34957(18) 0.40772(17) 0.0300(11) Uani 1 1 d .
H2N H 0.0414 0.3862 0.4213 0.036 Uiso 1 1 calc R
N3 N -0.2709(4) 0.39835(17) 0.44947(17) 0.0267(11) Uani 1 1 d .
H3N H -0.2927 0.4286 0.4283 0.032 Uiso 1 1 calc R
N4 N -0.3123(5) 0.52785(18) 0.44983(17) 0.0291(11) Uani 1 1 d .
N5 N -0.0742(4) 0.62621(17) 0.40568(17) 0.0301(11) Uani 1 1 d .
H5N H -0.0620 0.5851 0.4035 0.036 Uiso 1 1 calc R
N6 N 0.1715(4) 0.56429(17) 0.49086(17) 0.0268(11) Uani 1 1 d .
N7 N 0.1209(4) 0.54649(18) 0.64889(17) 0.0266(10) Uani 1 1 d .
H7N H 0.0764 0.5775 0.6347 0.032 Uiso 1 1 calc R
N8 N -0.1560(4) 0.56012(17) 0.71286(16) 0.0246(10) Uani 1 1 d .
H8N H -0.1481 0.5170 0.7172 0.030 Uiso 1 1 d R
N9 N -0.3508(4) 0.51019(17) 0.60581(16) 0.0270(11) Uani 1 1 d .
H9N H -0.3191 0.5462 0.5960 0.032 Uiso 1 1 calc R
C1 C 0.2181(5) 0.4403(2) 0.5453(2) 0.0247(13) Uani 1 1 d .
C2 C 0.2157(6) 0.3763(2) 0.5621(2) 0.0331(14) Uani 1 1 d .
H2 H 0.1902 0.3626 0.5944 0.040 Uiso 1 1 d R
C3 C 0.2522(6) 0.3366(2) 0.5231(2) 0.0340(14) Uani 1 1 d .
H3 H 0.2632 0.2904 0.5242 0.041 Uiso 1 1 d R
C4 C 0.2733(5) 0.3746(2) 0.4824(2) 0.0287(14) Uani 1 1 d .
C5 C 0.3017(5) 0.3563(2) 0.4288(2) 0.0267(13) Uani 1 1 d .
C6 C 0.1808(5) 0.3237(2) 0.4055(2) 0.0285(13) Uani 1 1 d .
C7 C 0.1638(6) 0.2661(2) 0.3802(2) 0.0331(14) Uani 1 1 d .
H7 H 0.2327 0.2376 0.3719 0.040 Uiso 1 1 d R
C8 C 0.0292(6) 0.2572(2) 0.3671(2) 0.0338(15) Uani 1 1 d .
H8 H -0.0098 0.2210 0.3491 0.041 Uiso 1 1 d R
C9 C -0.0356(5) 0.3096(2) 0.3856(2) 0.0258(13) Uani 1 1 d .
C10 C -0.1787(5) 0.3256(2) 0.3845(2) 0.0279(13) Uani 1 1 d .
C11 C -0.2147(5) 0.3411(2) 0.4371(2) 0.0266(13) Uani 1 1 d .
C12 C -0.1946(5) 0.3068(2) 0.4813(2) 0.0308(13) Uani 1 1 d .
H12 H -0.1561 0.2645 0.4844 0.037 Uiso 1 1 d R
C13 C -0.2392(6) 0.3433(2) 0.5206(2) 0.0341(14) Uani 1 1 d .
H13 H -0.2378 0.3313 0.5555 0.041 Uiso 1 1 d R
C14 C -0.2881(5) 0.4012(2) 0.5008(2) 0.0247(12) Uani 1 1 d .
C15 C -0.3404(5) 0.4583(2) 0.5236(2) 0.0280(13) Uani 1 1 d .
C16 C -0.3647(6) 0.5156(2) 0.4959(2) 0.0282(13) Uani 1 1 d .
C17 C -0.4460(5) 0.5681(2) 0.5086(2) 0.0333(14) Uani 1 1 d .
H17 H -0.4953 0.5706 0.5379 0.040 Uiso 1 1 d R
C18 C -0.4425(6) 0.6115(2) 0.4703(2) 0.0333(14) Uani 1 1 d .
H18 H -0.4842 0.6531 0.4679 0.040 Uiso 1 1 d R
C19 C -0.3592(6) 0.5856(2) 0.4350(2) 0.0315(14) Uani 1 1 d .
C20 C -0.3171(6) 0.6174(2) 0.3866(2) 0.0299(13) Uani 1 1 d .
C21 C -0.1941(5) 0.6553(2) 0.39900(19) 0.0245(12) Uani 1 1 d .
C22 C -0.1713(6) 0.7201(2) 0.4056(2) 0.0324(14) Uani 1 1 d .
H22 H -0.2368 0.7533 0.4041 0.039 Uiso 1 1 d R
C23 C -0.0363(6) 0.7298(2) 0.4165(2) 0.0367(15) Uani 1 1 d .
H23 H 0.0069 0.7707 0.4217 0.044 Uiso 1 1 d R
C24 C 0.0238(5) 0.6702(2) 0.4162(2) 0.0257(12) Uani 1 1 d .
C25 C 0.1653(6) 0.6511(2) 0.4255(2) 0.0317(14) Uani 1 1 d .
C26 C 0.1880(5) 0.6264(2) 0.4785(2) 0.0283(13) Uani 1 1 d .
C27 C 0.2261(5) 0.6635(2) 0.5224(2) 0.0305(13) Uani 1 1 d .
H27 H 0.2450 0.7090 0.5233 0.037 Uiso 1 1 d R
C28 C 0.2260(5) 0.6228(2) 0.5625(2) 0.0298(13) Uani 1 1 d .
H28 H 0.2466 0.6340 0.5971 0.036 Uiso 1 1 d R
C29 C 0.1926(5) 0.5601(2) 0.5431(2) 0.0277(13) Uani 1 1 d .
C30 C 0.1972(5) 0.5015(2) 0.5696(2) 0.0235(12) Uani 1 1 d .
C31 C 0.1897(5) 0.5004(2) 0.6236(2) 0.0252(12) Uani 1 1 d .
C32 C 0.2445(5) 0.4596(2) 0.6601(2) 0.0318(13) Uani 1 1 d .
H32 H 0.2974 0.4225 0.6542 0.038 Uiso 1 1 d R
C33 C 0.2109(5) 0.4814(2) 0.7070(2) 0.0315(13) Uani 1 1 d .
H33 H 0.2324 0.4610 0.7389 0.038 Uiso 1 1 d R
C34 C 0.1338(5) 0.5356(2) 0.6993(2) 0.0299(13) Uani 1 1 d .
C35 C 0.0796(5) 0.5815(2) 0.7371(2) 0.0288(13) Uani 1 1 d .
C36 C -0.0558(5) 0.6030(2) 0.7199(2) 0.0281(13) Uani 1 1 d .
C37 C -0.1089(6) 0.6633(2) 0.7094(2) 0.0352(14) Uani 1 1 d .
H37 H -0.0621 0.7035 0.7111 0.042 Uiso 1 1 d R
C38 C -0.2432(6) 0.6546(2) 0.6962(2) 0.0330(14) Uani 1 1 d .
H38 H -0.3048 0.6880 0.6868 0.040 Uiso 1 1 d R
C39 C -0.2700(5) 0.5906(2) 0.6983(2) 0.0259(13) Uani 1 1 d .
C40 C -0.3966(5) 0.5532(2) 0.6908(2) 0.0297(13) Uani 1 1 d .
C41 C -0.3891(5) 0.4992(2) 0.6527(2) 0.0288(13) Uani 1 1 d .
C42 C -0.4331(5) 0.4354(2) 0.6535(2) 0.0306(13) Uani 1 1 d .
H42 H -0.4676 0.4135 0.6815 0.037 Uiso 1 1 d R
C43 C -0.4190(5) 0.4091(2) 0.6051(2) 0.0316(14) Uani 1 1 d .
H43 H -0.4402 0.3659 0.5939 0.038 Uiso 1 1 d R
C44 C -0.3693(5) 0.4560(2) 0.5758(2) 0.0253(13) Uani 1 1 d .
C45 C 0.4149(6) 0.3078(3) 0.4315(3) 0.0453(16) Uani 1 1 d .
H45A H 0.3938 0.2705 0.4509 0.068 Uiso 1 1 d R
H45B H 0.4336 0.2944 0.3982 0.068 Uiso 1 1 d R
H45C H 0.4897 0.3291 0.4474 0.068 Uiso 1 1 d R
C46 C 0.3375(6) 0.4152(3) 0.3978(2) 0.0468(17) Uani 1 1 d .
H46A H 0.2658 0.4450 0.3955 0.070 Uiso 1 1 d R
H46B H 0.4125 0.4361 0.4137 0.070 Uiso 1 1 d R
H46C H 0.3564 0.4015 0.3646 0.070 Uiso 1 1 d R
C47 C -0.2588(6) 0.2674(2) 0.3647(2) 0.0382(15) Uani 1 1 d .
H47A H -0.2403 0.2309 0.3864 0.057 Uiso 1 1 d R
H47B H -0.3491 0.2786 0.3653 0.057 Uiso 1 1 d R
H47C H -0.2394 0.2566 0.3310 0.057 Uiso 1 1 d R
C48 C -0.2121(6) 0.3833(2) 0.3483(2) 0.0381(15) Uani 1 1 d .
H48A H -0.1601 0.4198 0.3596 0.057 Uiso 1 1 d R
H48B H -0.1928 0.3722 0.3146 0.057 Uiso 1 1 d R
H48C H -0.3026 0.3942 0.3490 0.057 Uiso 1 1 d R
C49 C -0.4218(6) 0.6638(2) 0.3652(2) 0.0374(14) Uani 1 1 d .
H49A H -0.4344 0.6967 0.3898 0.056 Uiso 1 1 d R
H49B H -0.3956 0.6836 0.3348 0.056 Uiso 1 1 d R
H49C H -0.5017 0.6406 0.3581 0.056 Uiso 1 1 d R
C50 C -0.2942(6) 0.5642(2) 0.3474(2) 0.0422(15) Uani 1 1 d .
H50A H -0.2279 0.5349 0.3603 0.063 Uiso 1 1 d R
H50B H -0.3740 0.5409 0.3403 0.063 Uiso 1 1 d R
H50C H -0.2679 0.5839 0.3170 0.063 Uiso 1 1 d R
C51 C 0.2016(6) 0.5986(2) 0.3868(2) 0.0349(14) Uani 1 1 d .
H51A H 0.1501 0.5608 0.3920 0.052 Uiso 1 1 d R
H51B H 0.1837 0.6143 0.3531 0.052 Uiso 1 1 d R
H51C H 0.2922 0.5879 0.3918 0.052 Uiso 1 1 d R
C52 C 0.2489(6) 0.7117(2) 0.4172(2) 0.0384(15) Uani 1 1 d .
H52A H 0.2288 0.7452 0.4405 0.058 Uiso 1 1 d R
H52B H 0.3393 0.7006 0.4222 0.058 Uiso 1 1 d R
H52C H 0.2308 0.7270 0.3834 0.058 Uiso 1 1 d R
C53 C 0.0783(6) 0.5498(3) 0.7896(2) 0.0456(16) Uani 1 1 d .
H53A H 0.0448 0.5799 0.8130 0.068 Uiso 1 1 d R
H53B H 0.0233 0.5122 0.7870 0.068 Uiso 1 1 d R
H53C H 0.1647 0.5371 0.8012 0.068 Uiso 1 1 d R
C54 C 0.1692(6) 0.6414(3) 0.7413(2) 0.0483(17) Uani 1 1 d .
H54A H 0.1708 0.6614 0.7087 0.072 Uiso 1 1 d R
H54B H 0.1375 0.6720 0.7648 0.072 Uiso 1 1 d R
H54C H 0.2555 0.6281 0.7525 0.072 Uiso 1 1 d R
C55 C -0.4327(6) 0.5258(2) 0.7414(2) 0.0368(14) Uani 1 1 d .
H55A H -0.5131 0.5023 0.7378 0.055 Uiso 1 1 d R
H55B H -0.3641 0.4973 0.7536 0.055 Uiso 1 1 d R
H55C H -0.4408 0.5607 0.7648 0.055 Uiso 1 1 d R
C56 C -0.5051(5) 0.6007(2) 0.6715(2) 0.0374(15) Uani 1 1 d .
H56A H -0.5865 0.5782 0.6666 0.056 Uiso 1 1 d R
H56B H -0.5133 0.6352 0.6953 0.056 Uiso 1 1 d R
H56C H -0.4815 0.6183 0.6400 0.056 Uiso 1 1 d R
O1W O -0.0241(4) 0.48661(17) 0.43922(15) 0.0385(10) Uani 1 1 d G
H1WA H 0.0241 0.4984 0.4622 0.058 Uiso 1 1 d G
H1WB H -0.0194 0.4901 0.4094 0.058 Uiso 1 1 d G
O1A O -0.1282(4) 0.60334(17) 0.59356(18) 0.0455(11) Uani 1 1 d .
C1A C -0.1264(6) 0.6402(3) 0.5481(2) 0.0401(15) Uani 1 1 d .
H1AA H -0.1567 0.6134 0.5202 0.048 Uiso 1 1 d R
H1AB H -0.0389 0.6532 0.5429 0.048 Uiso 1 1 d R
C2A C -0.2105(7) 0.7004(3) 0.5500(3) 0.0558(19) Uani 1 1 d .
H2AA H -0.2086 0.7245 0.5192 0.084 Uiso 1 1 d R
H2AB H -0.2981 0.6871 0.5548 0.084 Uiso 1 1 d R
H2AC H -0.1793 0.7272 0.5777 0.084 Uiso 1 1 d R
C1B C -0.0862(6) 0.3987(3) 0.6514(2) 0.0387(15) Uani 1 1 d .
H1BF H -0.1492 0.4303 0.6394 0.058 Uiso 1 1 d R
H1BD H -0.0986 0.3601 0.6315 0.058 Uiso 1 1 d R
H1BE H -0.0009 0.4157 0.6471 0.058 Uiso 1 1 d R
C2B C -0.1038(6) 0.3852(2) 0.7058(2) 0.0368(15) Uani 1 1 d .
O3B O -0.1331(4) 0.42453(16) 0.73638(16) 0.0449(11) Uani 1 1 d .
O4B O -0.0831(4) 0.32198(15) 0.71730(15) 0.0428(11) Uani 1 1 d .
C5B C -0.0965(8) 0.3052(3) 0.7694(2) 0.059(2) Uani 1 1 d .
H5BC H -0.1849 0.3120 0.7775 0.071 Uiso 1 1 d R
H5BD H -0.0404 0.3314 0.7912 0.071 Uiso 1 1 d R
C6B C -0.0623(9) 0.2347(3) 0.7757(3) 0.090(3) Uani 1 1 d .
H6BD H -0.0707 0.2208 0.8098 0.135 Uiso 1 1 d R
H6BE H -0.1190 0.2094 0.7534 0.135 Uiso 1 1 d R
H6BF H 0.0260 0.2289 0.7672 0.135 Uiso 1 1 d R
N1' N 0.1660(4) -0.05338(17) 0.54733(16) 0.0261(11) Uani 1 1 d .
N2' N 0.4015(4) -0.11786(17) 0.63248(17) 0.0269(11) Uani 1 1 d .
H2N' H 0.3881 -0.0769 0.6352 0.032 Uiso 1 1 calc R
N3' N 0.6472(5) -0.01600(18) 0.59360(17) 0.0318(11) Uani 1 1 d .
N4' N 0.6164(4) 0.11315(17) 0.59512(17) 0.0272(11) Uani 1 1 d .
H4N' H 0.6348 0.0820 0.6159 0.033 Uiso 1 1 calc R
N5' N 0.2904(4) 0.16019(17) 0.63684(18) 0.0305(11) Uani 1 1 d .
H5'N H 0.3070 0.1235 0.6233 0.037 Uiso 1 1 calc R
N6' N 0.0925(4) 0.07444(18) 0.54596(17) 0.0303(11) Uani 1 1 d .
H6'N H 0.0814 0.0405 0.5639 0.036 Uiso 1 1 calc R
N7' N 0.2296(4) -0.02873(18) 0.39126(17) 0.0316(11) Uani 1 1 d .
H7N' H 0.2689 -0.0614 0.4054 0.038 Uiso 1 1 calc R
N8' N 0.5147(4) -0.04039(18) 0.32889(17) 0.0290(11) Uani 1 1 d .
H8N' H 0.5075 0.0009 0.3250 0.035 Uiso 1 1 calc R
N9' N 0.7037(4) 0.00435(17) 0.43888(17) 0.0296(11) Uani 1 1 d .
H9'N H 0.6708 -0.0320 0.4475 0.035 Uiso 1 1 calc R
C1' C 0.1474(5) -0.0471(2) 0.4948(2) 0.0230(12) Uani 1 1 d .
C2' C 0.1160(5) -0.1083(2) 0.4734(2) 0.0310(13) Uani 1 1 d .
H2' H 0.1043 -0.1175 0.4381 0.037 Uiso 1 1 d R
C3' C 0.1127(5) -0.1509(2) 0.5121(2) 0.0333(14) Uani 1 1 d .
H3' H 0.0872 -0.1956 0.5100 0.040 Uiso 1 1 d R
C4' C 0.1451(5) -0.1165(2) 0.5573(2) 0.0255(12) Uani 1 1 d .
C5' C 0.1655(6) -0.1435(2) 0.6107(2) 0.0308(13) Uani 1 1 d .
C6' C 0.3056(5) -0.1630(2) 0.6198(2) 0.0292(13) Uani 1 1 d .
C7' C 0.3678(6) -0.2215(2) 0.6188(2) 0.0335(14) Uani 1 1 d .
H7' H 0.3275 -0.2626 0.6112 0.040 Uiso 1 1 d R
C8' C 0.5002(6) -0.2110(2) 0.6318(2) 0.0374(15) Uani 1 1 d .
H8' H 0.5670 -0.2435 0.6350 0.045 Uiso 1 1 d R
C9' C 0.5192(5) -0.1467(2) 0.6401(2) 0.0257(13) Uani 1 1 d .
C10' C 0.6407(5) -0.1081(2) 0.6549(2) 0.0304(13) Uani 1 1 d .
C11' C 0.6861(5) -0.0763(2) 0.6078(2) 0.0279(13) Uani 1 1 d .
C12' C 0.7711(6) -0.1030(2) 0.5733(2) 0.0348(14) Uani 1 1 d .
H12' H 0.8146 -0.1441 0.5763 0.042 Uiso 1 1 d R
C13' C 0.7829(6) -0.0586(2) 0.5353(2) 0.0303(13) Uani 1 1 d .
H13' H 0.8323 -0.0633 0.5061 0.036 Uiso 1 1 d R
C14' C 0.7036(5) -0.0036(2) 0.5474(2) 0.0274(13) Uani 1 1 d .
C15' C 0.6866(5) 0.0546(2) 0.5221(2) 0.0257(12) Uani 1 1 d .
C16' C 0.6370(6) 0.1113(2) 0.5448(2) 0.0284(13) Uani 1 1 d .
C17' C 0.5953(5) 0.1718(2) 0.5247(2) 0.0292(13) Uani 1 1 d .
H17' H 0.5973 0.1857 0.4903 0.035 Uiso 1 1 d R
C18' C 0.5495(6) 0.2080(2) 0.5642(2) 0.0345(14) Uani 1 1 d .
H18' H 0.5121 0.2506 0.5620 0.041 Uiso 1 1 d R
C19' C 0.5623(5) 0.1715(2) 0.6082(2) 0.0316(14) Uani 1 1 d .
C20' C 0.5262(5) 0.1858(2) 0.6613(2) 0.0315(14) Uani 1 1 d .
C21' C 0.3833(5) 0.2014(2) 0.6595(2) 0.0280(13) Uani 1 1 d .
C22' C 0.3163(6) 0.2534(2) 0.6764(2) 0.0383(15) Uani 1 1 d .
H22' H 0.3560 0.2897 0.6940 0.046 Uiso 1 1 d R
C23' C 0.1816(6) 0.2440(2) 0.6638(2) 0.0377(15) Uani 1 1 d .
H23' H 0.1118 0.2726 0.6711 0.045 Uiso 1 1 d R
C24' C 0.1679(5) 0.1862(2) 0.6391(2) 0.0285(13) Uani 1 1 d .
C25' C 0.0486(5) 0.1530(2) 0.6148(2) 0.0307(14) Uani 1 1 d .
C26' C 0.0759(5) 0.1358(2) 0.5621(2) 0.0303(14) Uani 1 1 d .
C27' C 0.0994(6) 0.1762(2) 0.5211(2) 0.0361(15) Uani 1 1 d .
H27' H 0.0930 0.2226 0.5214 0.043 Uiso 1 1 d R
C28' C 0.1354(6) 0.1383(2) 0.4814(2) 0.0362(14) Uani 1 1 d .
H28' H 0.1566 0.1541 0.4490 0.043 Uiso 1 1 d R
C29' C 0.1300(5) 0.0732(2) 0.4965(2) 0.0290(14) Uani 1 1 d .
C30' C 0.1478(5) 0.0138(2) 0.4703(2) 0.0268(13) Uani 1 1 d .
C31' C 0.1625(5) 0.0177(2) 0.4164(2) 0.0228(12) Uani 1 1 d .
C32' C 0.1133(5) 0.0603(2) 0.3804(2) 0.0324(14) Uani 1 1 d .
H32' H 0.0593 0.0968 0.3870 0.039 Uiso 1 1 d R
C33' C 0.1519(5) 0.0400(2) 0.3338(2) 0.0314(13) Uani 1 1 d .
H33' H 0.1302 0.0607 0.3021 0.038 Uiso 1 1 d R
C34' C 0.2252(5) -0.0159(2) 0.3407(2) 0.0291(13) Uani 1 1 d .
C35' C 0.2803(6) -0.0604(2) 0.3032(2) 0.0351(14) Uani 1 1 d .
C36' C 0.4146(5) -0.0830(2) 0.3212(2) 0.0304(13) Uani 1 1 d .
C37' C 0.4649(6) -0.1434(2) 0.3322(2) 0.0362(14) Uani 1 1 d .
H37' H 0.4154 -0.1828 0.3298 0.043 Uiso 1 1 d R
C38' C 0.5987(6) -0.1364(2) 0.3459(2) 0.0351(14) Uani 1 1 d .
H38' H 0.6590 -0.1706 0.3547 0.042 Uiso 1 1 d R
C39' C 0.6287(6) -0.0716(2) 0.34361(19) 0.0280(13) Uani 1 1 d .
C40' C 0.7555(5) -0.0356(2) 0.3529(2) 0.0293(13) Uani 1 1 d .
C41' C 0.7464(5) 0.0171(2) 0.3923(2) 0.0251(12) Uani 1 1 d .
C42' C 0.7935(5) 0.0804(2) 0.3943(2) 0.0329(14) Uani 1 1 d .
H42' H 0.8284 0.1030 0.3666 0.039 Uiso 1 1 d R
C43' C 0.7791(5) 0.1053(2) 0.4423(2) 0.0301(13) Uani 1 1 d .
H43' H 0.8049 0.1475 0.4544 0.036 Uiso 1 1 d R
C44' C 0.7204(5) 0.0576(2) 0.4702(2) 0.0269(13) Uani 1 1 d .
C45' C 0.1248(6) -0.0926(2) 0.6482(2) 0.0367(15) Uani 1 1 d .
H45D H 0.1769 -0.0542 0.6464 0.055 Uiso 1 1 d R
H45E H 0.0349 -0.0818 0.6411 0.055 Uiso 1 1 d R
H45F H 0.1364 -0.1107 0.6814 0.055 Uiso 1 1 d R
C46' C 0.0803(6) -0.2047(2) 0.6154(2) 0.0383(15) Uani 1 1 d .
H46D H 0.1035 -0.2371 0.5917 0.058 Uiso 1 1 d R
H46E H 0.0923 -0.2217 0.6490 0.058 Uiso 1 1 d R
H46F H -0.0092 -0.1928 0.6086 0.058 Uiso 1 1 d R
C47' C 0.7464(6) -0.1524(3) 0.6772(2) 0.0439(16) Uani 1 1 d .
H47D H 0.7676 -0.1845 0.6529 0.066 Uiso 1 1 d R
H47E H 0.8228 -0.1277 0.6872 0.066 Uiso 1 1 d R
H47F H 0.7149 -0.1734 0.7062 0.066 Uiso 1 1 d R
C48' C 0.6097(6) -0.0555(2) 0.6936(2) 0.0372(14) Uani 1 1 d .
H48D H 0.5437 -0.0278 0.6780 0.056 Uiso 1 1 d R
H48E H 0.5771 -0.0759 0.7226 0.056 Uiso 1 1 d R
H48F H 0.6851 -0.0302 0.7036 0.056 Uiso 1 1 d R
C49' C 0.6045(6) 0.2448(2) 0.6812(2) 0.0389(15) Uani 1 1 d .
H49D H 0.5845 0.2806 0.6590 0.058 Uiso 1 1 d R
H49E H 0.5807 0.2554 0.7145 0.058 Uiso 1 1 d R
H49F H 0.6960 0.2358 0.6820 0.058 Uiso 1 1 d R
C50' C 0.5571(5) 0.1276(2) 0.6962(2) 0.0328(14) Uani 1 1 d .
H50D H 0.5095 0.0900 0.6843 0.049 Uiso 1 1 d R
H50E H 0.6487 0.1187 0.6970 0.049 Uiso 1 1 d R
H50F H 0.5333 0.1383 0.7295 0.049 Uiso 1 1 d R
C51' C -0.0673(5) 0.2004(2) 0.6131(2) 0.0393(16) Uani 1 1 d .
H51D H -0.0436 0.2381 0.5946 0.059 Uiso 1 1 d R
H51E H -0.1438 0.1812 0.5968 0.059 Uiso 1 1 d R
H51F H -0.0846 0.2127 0.6468 0.059 Uiso 1 1 d R
C52' C 0.0127(6) 0.0919(2) 0.6449(2) 0.0423(16) Uani 1 1 d .
H52D H 0.0840 0.0619 0.6454 0.063 Uiso 1 1 d R
H52E H -0.0042 0.1036 0.6787 0.063 Uiso 1 1 d R
H52F H -0.0634 0.0720 0.6288 0.063 Uiso 1 1 d R
C53' C 0.2833(6) -0.0276(3) 0.2525(2) 0.0402(15) Uani 1 1 d .
H53D H 0.3390 0.0097 0.2554 0.060 Uiso 1 1 d R
H53E H 0.3156 -0.0573 0.2286 0.060 Uiso 1 1 d R
H53F H 0.1968 -0.0143 0.2414 0.060 Uiso 1 1 d R
C54' C 0.1905(6) -0.1206(3) 0.2961(2) 0.0453(16) Uani 1 1 d .
H54D H 0.1050 -0.1064 0.2844 0.068 Uiso 1 1 d R
H54E H 0.2239 -0.1495 0.2717 0.068 Uiso 1 1 d R
H54F H 0.1860 -0.1428 0.3276 0.068 Uiso 1 1 d R
C55' C 0.7922(6) -0.0053(3) 0.3030(2) 0.0404(14) Uani 1 1 d .
H55D H 0.7245 0.0235 0.2904 0.061 Uiso 1 1 d R
H55E H 0.8719 0.0185 0.3086 0.061 Uiso 1 1 d R
H55F H 0.8036 -0.0391 0.2789 0.061 Uiso 1 1 d R
C56' C 0.8625(6) -0.0823(3) 0.3715(2) 0.0393(15) Uani 1 1 d .
H56D H 0.8405 -0.1014 0.4027 0.059 Uiso 1 1 d R
H56E H 0.8736 -0.1158 0.3471 0.059 Uiso 1 1 d R
H56F H 0.9419 -0.0582 0.3768 0.059 Uiso 1 1 d R
O1W' O 0.3612(4) 0.02343(17) 0.60339(15) 0.0369(10) Uani 1 1 d G
H1WC H 0.4321 0.0182 0.5935 0.055 Uiso 1 1 d G
H1WD H 0.3137 0.0077 0.5817 0.055 Uiso 1 1 d G
O1A' O 0.4757(4) -0.08655(18) 0.44758(18) 0.0436(11) Uani 1 1 d .
C1A' C 0.4675(7) -0.1259(3) 0.4926(2) 0.0475(17) Uani 1 1 d .
H1AC H 0.3781 -0.1353 0.4976 0.057 Uiso 1 1 d R
H1AD H 0.5036 -0.1022 0.5213 0.057 Uiso 1 1 d R
C2A' C 0.5391(7) -0.1892(3) 0.4887(3) 0.0553(19) Uani 1 1 d .
H2AD H 0.5346 -0.2154 0.5183 0.083 Uiso 1 1 d R
H2AE H 0.5021 -0.2124 0.4599 0.083 Uiso 1 1 d R
H2AF H 0.6284 -0.1791 0.4837 0.083 Uiso 1 1 d R
C1B' C 0.4459(6) 0.1154(3) 0.3955(2) 0.0408(15) Uani 1 1 d .
H1BC H 0.3582 0.1012 0.3990 0.061 Uiso 1 1 d R
H1BA H 0.4625 0.1528 0.4165 0.061 Uiso 1 1 d R
H1BB H 0.5044 0.0814 0.4067 0.061 Uiso 1 1 d R
C2B' C 0.4605(6) 0.1321(2) 0.3425(2) 0.0359(14) Uani 1 1 d .
O3B' O 0.4956(4) 0.09619(17) 0.30987(15) 0.0443(11) Uani 1 1 d .
O4B' O 0.4329(5) 0.19472(17) 0.33369(16) 0.0545(12) Uani 1 1 d .
C5B' C 0.4356(8) 0.2163(3) 0.2811(2) 0.0572(19) Uani 1 1 d .
H5BA H 0.5097 0.1976 0.2666 0.069 Uiso 1 1 d R
H5BB H 0.4418 0.2626 0.2790 0.069 Uiso 1 1 d R
C6B' C 0.3183(7) 0.1946(3) 0.2529(2) 0.070(2) Uani 1 1 d .
H6BA H 0.3175 0.2069 0.2181 0.105 Uiso 1 1 d R
H6BB H 0.3134 0.1482 0.2554 0.105 Uiso 1 1 d R
H6BC H 0.2450 0.2136 0.2678 0.105 Uiso 1 1 d R
H1AE H -0.160(6) 0.627(3) 0.620(3) 0.06(2) Uiso 1 1 d .
H1AF H 0.480(10) -0.102(4) 0.416(4) 0.16(4) Uiso 1 1 d .

loop_
_atom_site_aniso_label
_atom_site_aniso_U_11
_atom_site_aniso_U_22
_atom_site_aniso_U_33
_atom_site_aniso_U_23
_atom_site_aniso_U_13
_atom_site_aniso_U_12
N1 0.032(3) 0.018(2) 0.031(3) 0.0016(18) 0.005(2) -0.0015(17)
N2 0.035(3) 0.018(2) 0.037(3) -0.0087(18) 0.001(2) -0.0032(19)
N3 0.026(3) 0.021(2) 0.033(3) 0.0047(18) 0.001(2) 0.0019(18)
N4 0.038(3) 0.021(2) 0.028(3) -0.0005(19) 0.005(2) -0.0006(19)
N5 0.036(3) 0.0126(19) 0.042(3) 0.0015(18) 0.003(2) 0.0038(19)
N6 0.030(3) 0.018(2) 0.032(3) -0.0011(18) 0.005(2) -0.0002(18)
N7 0.024(3) 0.026(2) 0.030(3) -0.0012(18) 0.007(2) 0.0068(18)
N8 0.029(3) 0.0133(19) 0.032(3) 0.0003(17) 0.006(2) 0.0020(18)
N9 0.037(3) 0.019(2) 0.026(3) 0.0032(18) 0.003(2) -0.0012(18)
C1 0.026(3) 0.019(3) 0.028(3) 0.000(2) 0.002(3) -0.002(2)
C2 0.037(4) 0.030(3) 0.034(3) -0.001(3) 0.009(3) -0.004(2)
C3 0.031(4) 0.023(3) 0.048(4) 0.003(3) 0.003(3) 0.001(2)
C4 0.019(3) 0.021(3) 0.045(4) -0.007(3) -0.004(3) -0.002(2)
C5 0.022(3) 0.020(2) 0.038(4) -0.004(2) 0.004(3) -0.002(2)
C6 0.031(4) 0.021(3) 0.034(3) -0.001(2) 0.007(3) 0.005(2)
C7 0.032(4) 0.027(3) 0.041(4) 0.000(2) 0.008(3) 0.003(2)
C8 0.034(4) 0.025(3) 0.042(4) -0.007(2) 0.001(3) -0.003(2)
C9 0.031(4) 0.020(3) 0.026(3) 0.000(2) 0.004(3) -0.003(2)
C10 0.026(3) 0.030(3) 0.027(3) -0.003(2) 0.002(3) 0.004(2)
C11 0.026(3) 0.031(3) 0.024(3) -0.003(2) 0.004(3) -0.004(2)
C12 0.033(4) 0.025(3) 0.034(4) 0.000(2) 0.001(3) -0.001(2)
C13 0.040(4) 0.022(3) 0.040(4) 0.003(2) 0.004(3) -0.004(2)
C14 0.024(3) 0.027(3) 0.023(3) -0.001(2) 0.001(2) -0.004(2)
C15 0.027(3) 0.022(3) 0.034(4) -0.001(2) -0.001(3) 0.003(2)
C16 0.036(4) 0.021(3) 0.028(3) -0.003(2) 0.002(3) 0.004(2)
C17 0.031(4) 0.033(3) 0.036(4) 0.003(3) 0.009(3) 0.005(2)
C18 0.033(4) 0.036(3) 0.032(4) -0.002(3) 0.003(3) 0.012(2)
C19 0.032(3) 0.030(3) 0.032(3) 0.003(2) 0.000(3) -0.007(2)
C20 0.030(3) 0.031(3) 0.029(3) 0.002(2) 0.002(3) -0.003(2)
C21 0.031(3) 0.024(3) 0.020(3) 0.002(2) 0.008(2) 0.005(2)
C22 0.028(4) 0.023(3) 0.046(4) 0.003(2) 0.003(3) 0.005(2)
C23 0.037(4) 0.022(3) 0.051(4) 0.008(2) 0.001(3) -0.003(2)
C24 0.027(3) 0.026(3) 0.024(3) -0.002(2) 0.004(2) 0.000(2)
C25 0.032(4) 0.028(3) 0.036(3) 0.004(2) 0.004(3) -0.004(2)
C26 0.020(3) 0.024(3) 0.041(4) -0.004(2) 0.002(3) 0.002(2)
C27 0.028(3) 0.026(3) 0.037(3) 0.001(2) 0.002(3) 0.005(2)
C28 0.031(3) 0.030(3) 0.029(3) -0.008(2) 0.004(3) 0.001(2)
C29 0.022(3) 0.022(3) 0.040(4) -0.007(2) 0.000(3) -0.001(2)
C30 0.015(3) 0.019(3) 0.036(4) 0.000(2) 0.002(2) 0.0010(19)
C31 0.021(3) 0.022(3) 0.033(3) -0.001(2) 0.003(2) 0.000(2)
C32 0.028(3) 0.030(3) 0.038(4) -0.004(2) 0.003(3) 0.003(2)
C33 0.034(3) 0.037(3) 0.023(3) 0.001(2) 0.001(3) 0.001(2)
C34 0.017(3) 0.036(3) 0.037(4) -0.002(2) 0.003(3) -0.005(2)
C35 0.028(3) 0.036(3) 0.023(3) -0.009(2) 0.006(2) 0.001(2)
C36 0.031(3) 0.030(3) 0.023(3) -0.005(2) 0.005(2) -0.004(2)
C37 0.036(4) 0.033(3) 0.037(4) -0.003(2) 0.005(3) -0.008(2)
C38 0.036(4) 0.032(3) 0.032(3) 0.004(2) 0.006(3) 0.005(2)
C39 0.027(3) 0.018(2) 0.033(3) -0.001(2) 0.006(2) 0.003(2)
C40 0.033(4) 0.032(3) 0.025(3) 0.000(2) 0.006(3) 0.007(2)
C41 0.036(4) 0.026(3) 0.024(3) 0.004(2) 0.002(3) 0.010(2)
C42 0.034(4) 0.026(3) 0.033(3) 0.005(2) 0.012(3) 0.001(2)
C43 0.034(3) 0.020(3) 0.041(4) 0.003(2) 0.003(3) -0.007(2)
C44 0.030(3) 0.022(3) 0.024(3) -0.004(2) 0.002(3) -0.001(2)
C45 0.035(4) 0.049(3) 0.053(4) -0.011(3) 0.014(3) -0.001(3)
C46 0.052(5) 0.048(3) 0.042(4) -0.006(3) 0.016(3) -0.009(3)
C47 0.036(4) 0.044(3) 0.035(4) -0.011(3) 0.005(3) -0.006(3)
C48 0.046(4) 0.033(3) 0.036(4) -0.001(2) 0.005(3) 0.009(3)
C49 0.031(3) 0.044(3) 0.037(4) 0.015(3) 0.002(3) 0.004(3)
C50 0.057(4) 0.035(3) 0.036(4) -0.004(3) 0.013(3) -0.010(3)
C51 0.036(4) 0.032(3) 0.037(4) 0.007(2) 0.009(3) 0.006(2)
C52 0.034(4) 0.035(3) 0.046(4) 0.008(3) 0.006(3) -0.003(2)
C53 0.035(4) 0.064(4) 0.038(4) -0.010(3) -0.003(3) 0.006(3)
C54 0.040(4) 0.048(3) 0.056(4) -0.025(3) 0.003(3) -0.010(3)
C55 0.030(3) 0.041(3) 0.041(4) 0.000(3) 0.011(3) -0.007(2)
C56 0.028(3) 0.035(3) 0.049(4) -0.004(3) 0.004(3) 0.003(2)
O1W 0.046(3) 0.0288(19) 0.040(3) -0.0058(19) 0.000(2) 0.0021(17)
O1A 0.057(3) 0.035(2) 0.045(3) 0.003(2) 0.011(2) 0.0060(19)
C1A 0.035(4) 0.050(4) 0.036(4) 0.007(3) 0.004(3) 0.002(3)
C2A 0.060(5) 0.042(3) 0.065(5) 0.001(3) -0.003(4) 0.002(3)
C1B 0.028(4) 0.045(3) 0.043(4) 0.001(3) 0.000(3) 0.002(3)
C2B 0.028(3) 0.025(3) 0.057(4) 0.003(3) 0.005(3) -0.001(2)
O3B 0.064(3) 0.0257(19) 0.047(3) -0.0008(18) 0.018(2) 0.0102(18)
O4B 0.062(3) 0.029(2) 0.038(3) 0.0001(17) 0.012(2) 0.0128(18)
C5B 0.097(6) 0.042(3) 0.039(4) 0.000(3) 0.014(4) 0.022(3)
C6B 0.148(8) 0.050(4) 0.072(5) 0.019(4) 0.014(5) 0.039(4)
N1' 0.027(3) 0.019(2) 0.031(3) -0.0008(18) -0.001(2) 0.0023(17)
N2' 0.026(3) 0.017(2) 0.038(3) -0.0018(18) 0.003(2) 0.0015(18)
N3' 0.041(3) 0.026(2) 0.029(3) 0.0014(19) 0.005(2) 0.006(2)
N4' 0.035(3) 0.020(2) 0.027(3) 0.0000(18) 0.005(2) 0.0010(18)
N5' 0.031(3) 0.020(2) 0.041(3) -0.0091(19) 0.006(2) 0.0042(19)
N6' 0.037(3) 0.018(2) 0.037(3) 0.0048(19) 0.005(2) 0.0017(18)
N7' 0.038(3) 0.024(2) 0.033(3) -0.0022(19) 0.000(2) 0.0035(19)
N8' 0.030(3) 0.019(2) 0.038(3) -0.0016(18) 0.004(2) 0.0024(19)
N9' 0.042(3) 0.016(2) 0.031(3) 0.0006(18) 0.007(2) 0.0008(19)
C1' 0.020(3) 0.020(3) 0.029(3) -0.004(2) 0.002(2) 0.000(2)
C2' 0.025(3) 0.029(3) 0.039(4) 0.000(3) 0.001(3) 0.001(2)
C3' 0.031(3) 0.028(3) 0.041(4) -0.005(3) 0.001(3) -0.001(2)
C4' 0.019(3) 0.029(3) 0.028(3) -0.004(2) -0.001(2) 0.001(2)
C5' 0.031(4) 0.027(3) 0.034(3) -0.004(2) 0.007(3) -0.004(2)
C6' 0.032(4) 0.026(3) 0.030(3) 0.001(2) 0.002(3) -0.002(2)
C7' 0.035(4) 0.020(3) 0.045(4) -0.002(2) -0.004(3) 0.000(2)
C8' 0.037(4) 0.034(3) 0.041(4) 0.002(3) -0.001(3) 0.009(3)
C9' 0.023(3) 0.019(3) 0.034(3) 0.002(2) -0.002(3) 0.000(2)
C10' 0.030(3) 0.031(3) 0.030(3) 0.007(2) -0.003(3) 0.000(2)
C11' 0.024(3) 0.027(3) 0.032(3) -0.002(2) -0.001(3) 0.003(2)
C12' 0.034(4) 0.032(3) 0.039(4) 0.003(3) 0.004(3) 0.003(2)
C13' 0.031(4) 0.036(3) 0.024(3) -0.002(2) 0.002(3) 0.008(2)
C14' 0.027(3) 0.029(3) 0.027(3) 0.000(2) 0.004(3) 0.004(2)
C15' 0.026(3) 0.028(3) 0.024(3) -0.003(2) 0.003(2) -0.005(2)
C16' 0.036(4) 0.021(3) 0.028(4) -0.001(2) 0.002(3) 0.000(2)
C17' 0.029(3) 0.032(3) 0.027(3) 0.003(2) 0.008(3) 0.003(2)
C18' 0.042(4) 0.023(3) 0.039(4) 0.003(3) 0.007(3) 0.008(2)
C19' 0.024(3) 0.029(3) 0.042(4) -0.005(3) 0.001(3) -0.003(2)
C20' 0.034(4) 0.028(3) 0.033(4) -0.005(2) 0.009(3) -0.001(2)
C21' 0.031(4) 0.021(3) 0.033(3) -0.004(2) 0.003(3) 0.005(2)
C22' 0.042(4) 0.029(3) 0.044(4) -0.006(3) 0.006(3) 0.001(3)
C23' 0.030(4) 0.035(3) 0.049(4) -0.011(3) 0.009(3) 0.008(2)
C24' 0.022(3) 0.023(3) 0.041(4) -0.007(2) 0.002(3) 0.002(2)
C25' 0.035(4) 0.022(3) 0.035(4) -0.004(2) 0.005(3) 0.000(2)
C26' 0.030(4) 0.019(3) 0.042(4) 0.001(2) 0.005(3) 0.003(2)
C27' 0.041(4) 0.026(3) 0.041(4) -0.002(3) 0.006(3) -0.003(2)
C28' 0.033(4) 0.035(3) 0.041(4) 0.003(3) 0.006(3) -0.005(2)
C29' 0.031(3) 0.020(3) 0.037(4) -0.001(2) 0.007(3) 0.002(2)
C30' 0.021(3) 0.024(3) 0.035(4) -0.003(2) -0.001(3) 0.003(2)
C31' 0.018(3) 0.023(3) 0.027(3) -0.001(2) 0.001(2) 0.004(2)
C32' 0.034(4) 0.028(3) 0.035(3) 0.000(2) -0.002(3) 0.005(2)
C33' 0.029(3) 0.034(3) 0.030(3) 0.006(2) -0.001(3) -0.002(2)
C34' 0.033(3) 0.036(3) 0.018(3) -0.002(2) 0.001(2) -0.007(2)
C35' 0.031(3) 0.041(3) 0.033(3) -0.004(3) -0.002(3) -0.004(3)
C36' 0.030(3) 0.031(3) 0.030(3) -0.004(2) 0.004(3) -0.005(2)
C37' 0.041(4) 0.030(3) 0.037(4) 0.000(2) 0.005(3) -0.001(3)
C38' 0.045(4) 0.030(3) 0.030(3) 0.002(2) -0.001(3) 0.006(3)
C39' 0.038(4) 0.025(3) 0.020(3) 0.002(2) 0.000(3) 0.003(2)
C40' 0.024(3) 0.034(3) 0.030(3) -0.003(2) 0.001(3) 0.003(2)
C41' 0.022(3) 0.029(3) 0.024(3) 0.004(2) 0.007(2) 0.004(2)
C42' 0.034(3) 0.034(3) 0.030(3) 0.009(2) 0.005(3) -0.001(2)
C43' 0.029(3) 0.028(3) 0.034(3) 0.003(2) 0.004(3) -0.003(2)
C44' 0.028(3) 0.021(3) 0.032(3) -0.003(2) 0.002(3) -0.002(2)
C45' 0.044(4) 0.031(3) 0.035(4) 0.003(2) 0.007(3) 0.003(3)
C46' 0.037(4) 0.033(3) 0.045(4) 0.006(3) 0.005(3) 0.000(2)
C47' 0.038(4) 0.046(3) 0.047(4) 0.017(3) -0.001(3) -0.006(3)
C48' 0.046(4) 0.041(3) 0.025(3) 0.000(2) 0.002(3) -0.010(3)
C49' 0.026(4) 0.038(3) 0.053(4) -0.014(3) 0.006(3) -0.001(2)
C50' 0.028(4) 0.040(3) 0.031(3) 0.000(3) 0.010(3) 0.009(2)
C51' 0.023(4) 0.040(3) 0.054(4) -0.015(3) -0.004(3) 0.006(2)
C52' 0.047(4) 0.043(3) 0.038(4) -0.003(3) 0.006(3) -0.002(3)
C53' 0.038(4) 0.056(3) 0.026(3) -0.005(3) -0.004(3) 0.015(3)
C54' 0.042(4) 0.044(3) 0.051(4) -0.015(3) 0.003(3) -0.003(3)
C55' 0.042(4) 0.054(3) 0.026(3) -0.001(3) 0.008(3) -0.002(3)
C56' 0.035(4) 0.045(3) 0.037(4) -0.007(3) 0.002(3) 0.008(3)
O1W' 0.028(2) 0.032(2) 0.052(3) -0.0052(17) 0.003(2) -0.0019(17)
O1A' 0.052(3) 0.040(2) 0.039(3) 0.0015(19) 0.008(2) 0.0060(19)
C1A' 0.046(4) 0.058(4) 0.038(4) 0.015(3) 0.003(3) -0.001(3)
C2A' 0.068(5) 0.040(3) 0.057(5) 0.009(3) -0.009(4) 0.004(3)
C1B' 0.042(4) 0.042(3) 0.038(4) -0.002(3) 0.003(3) 0.002(3)
C2B' 0.035(4) 0.031(3) 0.043(4) -0.005(3) 0.005(3) 0.010(2)
O3B' 0.054(3) 0.038(2) 0.042(3) 0.0014(19) 0.011(2) 0.0155(19)
O4B' 0.084(4) 0.033(2) 0.047(3) -0.0022(18) 0.006(2) 0.016(2)
C5B' 0.083(6) 0.044(4) 0.044(4) -0.002(3) 0.002(4) 0.014(3)
C6B' 0.099(6) 0.062(4) 0.050(4) 0.002(3) 0.001(4) 0.026(4)

loop_
_atom_type_symbol
_atom_type_description
_atom_type_scat_dispersion_real
_atom_type_scat_dispersion_imag
_atom_type_scat_source
C C 0.0033 0.0016 'International Tables Vol C Tables 4.2.6.8 and 6.1.1.4'
H H 0.0000 0.0000 'International Tables Vol C Tables 4.2.6.8 and 6.1.1.4'
N N 0.0061 0.0033 'International Tables Vol C Tables 4.2.6.8 and 6.1.1.4'
O O 0.0106 0.0060 'International Tables Vol C Tables 4.2.6.8 and 6.1.1.4'

loop_
_geom_angle_atom_site_label_1
_geom_angle_atom_site_label_2
_geom_angle_atom_site_label_3
_geom_angle
C4 N1 C1 110.4(4)
C4 N1 H1N 124.8
C1 N1 H1N 124.8
C9 N2 C6 111.6(4)
C9 N2 H2N 124.2
C6 N2 H2N 124.2
C11 N3 C14 110.9(4)
C11 N3 H3N 124.6
C14 N3 H3N 124.6
C19 N4 C16 105.5(4)
C24 N5 C21 112.3(4)
C24 N5 H5N 123.8
C21 N5 H5N 123.8
C26 N6 C29 106.9(4)
C34 N7 C31 110.3(4)
C34 N7 H7N 124.9
C31 N7 H7N 124.9
C36 N8 C39 111.6(4)
C36 N8 H8N 124.2
C39 N8 H8N 124.1
C41 N9 C44 111.1(4)
C41 N9 H9N 124.5
C44 N9 H9N 124.5
N1 C1 C2 105.9(4)
N1 C1 C30 121.4(4)
C2 C1 C30 132.7(5)
C3 C2 C1 107.9(5)
C3 C2 H2 126.7
C1 C2 H2 125.3
C4 C3 C2 108.5(4)
C4 C3 H3 124.7
C2 C3 H3 126.8
N1 C4 C3 107.3(5)
N1 C4 C5 121.9(5)
C3 C4 C5 130.6(4)
C6 C5 C4 107.0(4)
C6 C5 C46 110.7(5)
C4 C5 C46 112.2(4)
C6 C5 C45 109.4(4)
C4 C5 C45 108.1(5)
C46 C5 C45 109.4(5)
C7 C6 N2 105.6(5)
C7 C6 C5 131.5(5)
N2 C6 C5 122.9(4)
C6 C7 C8 108.9(5)
C6 C7 H7 125.0
C8 C7 H7 126.1
C9 C8 C7 107.4(4)
C9 C8 H8 126.2
C7 C8 H8 126.4
N2 C9 C8 106.5(5)
N2 C9 C10 122.3(4)
C8 C9 C10 131.3(5)
C11 C10 C9 109.1(4)
C11 C10 C47 109.0(5)
C9 C10 C47 109.9(4)
C11 C10 C48 110.7(4)
C9 C10 C48 110.9(4)
C47 C10 C48 107.3(5)
N3 C11 C12 106.4(5)
N3 C11 C10 122.8(4)
C12 C11 C10 130.8(5)
C11 C12 C13 109.0(5)
C11 C12 H12 125.5
C13 C12 H12 125.5
C14 C13 C12 108.1(5)
C14 C13 H13 124.8
C12 C13 H13 127.1
C13 C14 N3 105.7(5)
C13 C14 C15 132.8(5)
N3 C14 C15 121.5(4)
C16 C15 C44 119.4(4)
C16 C15 C14 121.6(5)
C44 C15 C14 119.0(4)
N4 C16 C15 123.1(5)
N4 C16 C17 109.8(4)
C15 C16 C17 127.0(5)
C18 C17 C16 106.1(5)
C18 C17 H17 128.0
C16 C17 H17 125.8
C17 C18 C19 107.2(5)
C17 C18 H18 127.3
C19 C18 H18 125.4
N4 C19 C18 111.3(5)
N4 C19 C20 120.8(5)
C18 C19 C20 127.8(5)
C21 C20 C49 108.6(4)
C21 C20 C19 108.6(4)
C49 C20 C19 110.5(5)
C21 C20 C50 110.7(5)
C49 C20 C50 109.2(5)
C19 C20 C50 109.2(4)
C22 C21 N5 105.4(5)
C22 C21 C20 132.1(5)
N5 C21 C20 122.5(4)
C21 C22 C23 108.8(5)
C21 C22 H22 125.3
C23 C22 H22 125.9
C24 C23 C22 108.0(4)
C24 C23 H23 125.5
C22 C23 H23 126.4
N5 C24 C23 105.5(5)
N5 C24 C25 123.2(4)
C23 C24 C25 131.4(5)
C26 C25 C24 109.2(5)
C26 C25 C52 110.8(5)
C24 C25 C52 107.8(4)
C26 C25 C51 110.8(4)
C24 C25 C51 110.1(4)
C52 C25 C51 108.0(5)
N6 C26 C27 110.1(5)
N6 C26 C25 122.8(4)
C27 C26 C25 127.0(4)
C28 C27 C26 107.2(4)
C28 C27 H27 126.7
C26 C27 H27 126.0
C27 C28 C29 106.8(5)
C27 C28 H28 126.4
C29 C28 H28 126.8
N6 C29 C30 123.7(4)
N6 C29 C28 108.8(4)
C30 C29 C28 127.0(5)
C29 C30 C31 120.9(4)
C29 C30 C1 122.0(5)
C31 C30 C1 117.0(4)
C32 C31 N7 106.0(5)
C32 C31 C30 131.6(5)
N7 C31 C30 122.4(4)
C31 C32 C33 108.7(5)
C31 C32 H32 125.6
C33 C32 H32 125.7
C34 C33 C32 107.7(5)
C34 C33 H33 125.7
C32 C33 H33 126.5
N7 C34 C33 107.3(5)
N7 C34 C35 122.5(5)
C33 C34 C35 129.9(5)
C36 C35 C34 110.9(4)
C36 C35 C53 109.8(5)
C34 C35 C53 111.2(4)
C36 C35 C54 108.8(4)
C34 C35 C54 107.6(5)
C53 C35 C54 108.5(5)
N8 C36 C37 105.7(5)
N8 C36 C35 121.8(4)
C37 C36 C35 132.5(5)
C36 C37 C38 107.7(4)
C36 C37 H37 125.4
C38 C37 H37 126.9
C39 C38 C37 108.2(5)
C39 C38 H38 125.5
C37 C38 H38 126.3
C38 C39 N8 106.8(5)
C38 C39 C40 131.9(5)
N8 C39 C40 121.2(4)
C41 C40 C39 112.4(5)
C41 C40 C55 110.2(4)
C39 C40 C55 109.3(5)
C41 C40 C56 108.1(4)
C39 C40 C56 108.4(4)
C55 C40 C56 108.3(5)
N9 C41 C42 106.8(4)
N9 C41 C40 121.7(4)
C42 C41 C40 130.9(5)
C41 C42 C43 107.2(5)
C41 C42 H42 126.5
C43 C42 H42 126.3
C44 C43 C42 108.3(4)
C44 C43 H43 124.4
C42 C43 H43 127.3
C43 C44 N9 106.6(5)
C43 C44 C15 133.2(4)
N9 C44 C15 120.1(4)
C5 C45 H45A 110.4
C5 C45 H45B 110.1
H45A C45 H45B 109.5
C5 C45 H45C 107.9
H45A C45 H45C 109.5
H45B C45 H45C 109.5
C5 C46 H46A 109.3
C5 C46 H46B 109.5
H46A C46 H46B 109.5
C5 C46 H46C 109.6
H46A C46 H46C 109.5
H46B C46 H46C 109.5
C10 C47 H47A 109.2
C10 C47 H47B 107.9
H47A C47 H47B 109.5
C10 C47 H47C 111.2
H47A C47 H47C 109.5
H47B C47 H47C 109.5
C10 C48 H48A 108.1
C10 C48 H48B 110.1
H48A C48 H48B 109.5
C10 C48 H48C 110.2
H48A C48 H48C 109.5
H48B C48 H48C 109.5
C20 C49 H49A 108.2
C20 C49 H49B 110.5
H49A C49 H49B 109.5
C20 C49 H49C 109.6
H49A C49 H49C 109.5
H49B C49 H49C 109.5
C20 C50 H50A 110.1
C20 C50 H50B 108.7
H50A C50 H50B 109.5
C20 C50 H50C 109.5
H50A C50 H50C 109.5
H50B C50 H50C 109.5
C25 C51 H51A 108.3
C25 C51 H51B 110.2
H51A C51 H51B 109.5
C25 C51 H51C 110.0
H51A C51 H51C 109.5
H51B C51 H51C 109.4
C25 C52 H52A 110.2
C25 C52 H52B 109.3
H52A C52 H52B 109.5
C25 C52 H52C 108.9
H52A C52 H52C 109.5
H52B C52 H52C 109.5
C35 C53 H53A 109.8
C35 C53 H53B 108.6
H53A C53 H53B 109.5
C35 C53 H53C 110.1
H53A C53 H53C 109.5
H53B C53 H53C 109.5
C35 C54 H54A 109.0
C35 C54 H54B 110.2
H54A C54 H54B 109.5
C35 C54 H54C 109.2
H54A C54 H54C 109.5
H54B C54 H54C 109.5
C40 C55 H55A 111.0
C40 C55 H55B 108.0
H55A C55 H55B 109.5
C40 C55 H55C 109.4
H55A C55 H55C 109.5
H55B C55 H55C 109.5
C40 C56 H56A 110.1
C40 C56 H56B 110.1
H56A C56 H56B 109.5
C40 C56 H56C 108.1
H56A C56 H56C 109.5
H56B C56 H56C 109.5
H1WA O1W H1WB 130.8
C1A O1A H1AE 113(4)
O1A C1A C2A 111.6(5)
O1A C1A H1AA 109.1
C2A C1A H1AA 109.8
O1A C1A H1AB 109.6
C2A C1A H1AB 108.5
H1AA C1A H1AB 108.2
C1A C2A H2AA 110.6
C1A C2A H2AB 108.3
H2AA C2A H2AB 109.5
C1A C2A H2AC 109.6
H2AA C2A H2AC 109.5
H2AB C2A H2AC 109.5
C2B C1B H1BF 109.0
C2B C1B H1BD 110.9
H1BF C1B H1BD 108.5
C2B C1B H1BE 110.7
H1BF C1B H1BE 108.5
H1BD C1B H1BE 109.1
O3B C2B O4B 122.7(6)
O3B C2B C1B 125.5(5)
O4B C2B C1B 111.8(5)
C2B O4B C5B 115.2(4)
O4B C5B C6B 107.7(5)
O4B C5B H5BC 109.4
C6B C5B H5BC 109.7
O4B C5B H5BD 110.7
C6B C5B H5BD 110.5
H5BC C5B H5BD 108.9
C5B C6B H6BD 111.1
C5B C6B H6BE 109.1
H6BD C6B H6BE 109.5
C5B C6B H6BF 108.2
H6BD C6B H6BF 109.5
H6BE C6B H6BF 109.5
C4' N1' C1' 105.7(4)
C9' N2' C6' 111.0(4)
C9' N2' H2N' 124.5
C6' N2' H2N' 124.5
C11' N3' C14' 106.0(4)
C16' N4' C19' 111.2(4)
C16' N4' H4N' 124.4
C19' N4' H4N' 124.4
C24' N5' C21' 110.5(4)
C24' N5' H5'N 124.8
C21' N5' H5'N 124.8
C26' N6' C29' 111.4(4)
C26' N6' H6'N 124.3
C29' N6' H6'N 124.3
C34' N7' C31' 111.0(4)
C34' N7' H7N' 124.5
C31' N7' H7N' 124.5
C36' N8' C39' 111.4(4)
C36' N8' H8N' 124.3
C39' N8' H8N' 124.3
C41' N9' C44' 111.0(4)
C41' N9' H9'N 124.5
C44' N9' H9'N 124.5
N1' C1' C30' 122.4(4)
N1' C1' C2' 109.3(4)
C30' C1' C2' 127.9(5)
C3' C2' C1' 106.9(5)
C3' C2' H2' 127.4
C1' C2' H2' 125.6
C2' C3' C4' 107.6(4)
C2' C3' H3' 127.0
C4' C3' H3' 125.3
N1' C4' C3' 110.4(5)
N1' C4' C5' 121.4(4)
C3' C4' C5' 128.1(4)
C6' C5' C4' 108.6(5)
C6' C5' C45' 112.4(5)
C4' C5' C45' 109.3(4)
C6' C5' C46' 108.2(4)
C4' C5' C46' 109.2(4)
C45' C5' C46' 109.1(5)
C7' C6' N2' 105.7(5)
C7' C6' C5' 132.8(5)
N2' C6' C5' 121.5(4)
C6' C7' C8' 108.0(4)
C6' C7' H7' 125.9
C8' C7' H7' 126.0
C9' C8' C7' 108.6(5)
C9' C8' H8' 124.9
C7' C8' H8' 126.6
N2' C9' C8' 106.7(5)
N2' C9' C10' 121.7(4)
C8' C9' C10' 131.7(5)
C9' C10' C47' 110.2(4)
C9' C10' C11' 107.9(4)
C47' C10' C11' 109.4(5)
C9' C10' C48' 109.8(5)
C47' C10' C48' 109.8(5)
C11' C10' C48' 109.6(4)
N3' C11' C12' 111.2(5)
N3' C11' C10' 121.7(5)
C12' C11' C10' 127.1(4)
C13' C12' C11' 107.7(5)
C13' C12' H12' 125.9
C11' C12' H12' 126.4
C12' C13' C14' 106.3(5)
C12' C13' H13' 127.1
C14' C13' H13' 126.6
C15' C14' N3' 122.2(4)
C15' C14' C13' 129.0(5)
N3' C14' C13' 108.7(4)
C14' C15' C16' 123.0(5)
C14' C15' C44' 118.1(4)
C16' C15' C44' 118.9(4)
N4' C16' C17' 106.4(4)
N4' C16' C15' 121.2(4)
C17' C16' C15' 132.3(5)
C18' C17' C16' 107.2(5)
C18' C17' H17' 126.0
C16' C17' H17' 126.7
C19' C18' C17' 109.0(4)
C19' C18' H18' 124.4
C17' C18' H18' 126.6
N4' C19' C18' 106.1(5)
N4' C19' C20' 122.3(5)
C18' C19' C20' 131.6(5)
C21' C20' C19' 108.2(5)
C21' C20' C49' 109.5(4)
C19' C20' C49' 108.7(5)
C21' C20' C50' 110.4(4)
C19' C20' C50' 110.8(4)
C49' C20' C50' 109.2(5)
C22' C21' N5' 105.9(5)
C22' C21' C20' 132.1(5)
N5' C21' C20' 121.9(4)
C21' C22' C23' 108.8(5)
C21' C22' H22' 124.4
C23' C22' H22' 126.9
C24' C23' C22' 107.6(5)
C24' C23' H23' 125.4
C22' C23' H23' 127.0
C23' C24' N5' 107.2(5)
C23' C24' C25' 131.0(5)
N5' C24' C25' 121.7(4)
C26' C25' C24' 108.2(5)
C26' C25' C51' 108.5(5)
C24' C25' C51' 109.3(4)
C26' C25' C52' 110.9(4)
C24' C25' C52' 111.2(5)
C51' C25' C52' 108.6(5)
N6' C26' C27' 106.2(5)
N6' C26' C25' 123.9(4)
C27' C26' C25' 129.8(4)
C28' C27' C26' 108.9(4)
C28' C27' H27' 126.3
C26' C27' H27' 124.7
C27' C28' C29' 107.8(5)
C27' C28' H28' 125.5
C29' C28' H28' 126.6
N6' C29' C28' 105.7(4)
N6' C29' C30' 121.8(4)
C28' C29' C30' 132.4(5)
C1' C30' C29' 122.3(5)
C1' C30' C31' 120.5(4)
C29' C30' C31' 117.2(4)
C32' C31' N7' 106.2(5)
C32' C31' C30' 131.8(5)
N7' C31' C30' 121.9(4)
C31' C32' C33' 108.4(5)
C31' C32' H32' 124.6
C33' C32' H32' 126.9
C34' C33' C32' 108.5(5)
C34' C33' H33' 125.5
C32' C33' H33' 125.9
N7' C34' C33' 105.9(5)
N7' C34' C35' 123.2(5)
C33' C34' C35' 130.7(5)
C34' C35' C36' 111.1(4)
C34' C35' C53' 110.5(4)
C36' C35' C53' 110.4(5)
C34' C35' C54' 108.9(5)
C36' C35' C54' 108.6(4)
C53' C35' C54' 107.2(5)
N8' C36' C37' 106.4(5)
N8' C36' C35' 121.2(4)
C37' C36' C35' 132.4(5)
C36' C37' C38' 108.2(5)
C36' C37' H37' 124.2
C38' C37' H37' 127.6
C39' C38' C37' 107.9(5)
C39' C38' H38' 125.6
C37' C38' H38' 126.5
N8' C39' C38' 106.1(5)
N8' C39' C40' 122.1(4)
C38' C39' C40' 131.8(5)
C39' C40' C41' 112.0(4)
C39' C40' C56' 110.1(4)
C41' C40' C56' 107.8(4)
C39' C40' C55' 108.5(4)
C41' C40' C55' 109.5(4)
C56' C40' C55' 108.9(5)
N9' C41' C42' 106.2(4)
N9' C41' C40' 121.7(4)
C42' C41' C40' 131.4(5)
C41' C42' C43' 108.8(5)
C41' C42' H42' 125.0
C43' C42' H42' 126.2
C44' C43' C42' 107.7(4)
C44' C43' H43' 125.7
C42' C43' H43' 126.6
N9' C44' C43' 106.3(5)
N9' C44' C15' 120.8(4)
C43' C44' C15' 132.7(5)
C5' C45' H45D 110.9
C5' C45' H45E 109.4
H45D C45' H45E 109.5
C5' C45' H45F 108.1
H45D C45' H45F 109.5
H45E C45' H45F 109.5
C5' C46' H46D 110.4
C5' C46' H46E 109.5
H46D C46' H46E 109.5
C5' C46' H46F 108.5
H46D C46' H46F 109.5
H46E C46' H46F 109.5
C10' C47' H47D 110.0
C10' C47' H47E 110.1
H47D C47' H47E 109.5
C10' C47' H47F 108.3
H47D C47' H47F 109.5
H47E C47' H47F 109.5
C10' C48' H48D 107.6
C10' C48' H48E 109.2
H48D C48' H48E 109.5
C10' C48' H48F 111.6
H48D C48' H48F 109.5
H48E C48' H48F 109.5
C20' C49' H49D 108.2
C20' C49' H49E 109.8
H49D C49' H49E 109.5
C20' C49' H49F 110.4
H49D C49' H49F 109.5
H49E C49' H49F 109.4
C20' C50' H50D 110.6
C20' C50' H50E 109.1
H50D C50' H50E 109.5
C20' C50' H50F 108.8
H50D C50' H50F 109.5
H50E C50' H50F 109.5
C25' C51' H51D 107.7
C25' C51' H51E 111.3
H51D C51' H51E 109.5
C25' C51' H51F 109.4
H51D C51' H51F 109.5
H51E C51' H51F 109.5
C25' C52' H52D 108.8
C25' C52' H52E 110.1
H52D C52' H52E 109.5
C25' C52' H52F 109.5
H52D C52' H52F 109.5
H52E C52' H52F 109.5
C35' C53' H53D 109.6
C35' C53' H53E 109.5
H53D C53' H53E 109.4
C35' C53' H53F 109.3
H53D C53' H53F 109.5
H53E C53' H53F 109.4
C35' C54' H54D 108.8
C35' C54' H54E 110.0
H54D C54' H54E 109.5
C35' C54' H54F 109.7
H54D C54' H54F 109.5
H54E C54' H54F 109.5
C40' C55' H55D 109.9
C40' C55' H55E 109.4
H55D C55' H55E 109.5
C40' C55' H55F 109.2
H55D C55' H55F 109.5
H55E C55' H55F 109.5
C40' C56' H56D 109.5
C40' C56' H56E 110.6
H56D C56' H56E 109.5
C40' C56' H56F 108.3
H56D C56' H56F 109.5
H56E C56' H56F 109.5
H1WC O1W' H1WD 103.8
C1A' O1A' H1AF 125(6)
O1A' C1A' C2A' 111.7(5)
O1A' C1A' H1AC 109.6
C2A' C1A' H1AC 108.3
O1A' C1A' H1AD 109.2
C2A' C1A' H1AD 109.3
H1AC C1A' H1AD 108.6
C1A' C2A' H2AD 112.3
C1A' C2A' H2AE 108.6
H2AD C2A' H2AE 109.5
C1A' C2A' H2AF 107.5
H2AD C2A' H2AF 109.5
H2AE C2A' H2AF 109.5
C2B' C1B' H1BC 108.7
C2B' C1B' H1BA 110.0
H1BC C1B' H1BA 108.8
C2B' C1B' H1BB 111.6
H1BC C1B' H1BB 108.8
H1BA C1B' H1BB 108.8
O3B' C2B' O4B' 122.3(6)
O3B' C2B' C1B' 126.6(5)
O4B' C2B' C1B' 111.1(5)
C2B' O4B' C5B' 116.2(5)
C6B' C5B' O4B' 109.4(6)
C6B' C5B' H5BA 108.9
O4B' C5B' H5BA 109.1
C6B' C5B' H5BB 109.5
O4B' C5B' H5BB 111.4
H5BA C5B' H5BB 108.6
C5B' C6B' H6BA 111.7
C5B' C6B' H6BB 108.6
H6BA C6B' H6BB 109.5
C5B' C6B' H6BC 108.1
H6BA C6B' H6BC 109.4
H6BB C6B' H6BC 109.5

loop_
_geom_bond_atom_site_label_1
_geom_bond_atom_site_label_2
_geom_bond_distance
N1 C4 1.366(6)
N1 C1 1.380(7)
N1 H1N 0.8600
N2 C9 1.368(6)
N2 C6 1.383(7)
N2 H2N 0.8600
N3 C11 1.366(6)
N3 C14 1.389(7)
N3 H3N 0.8600
N4 C19 1.336(6)
N4 C16 1.394(7)
N5 C24 1.373(7)
N5 C21 1.374(6)
N5 H5N 0.8600
N6 C26 1.337(6)
N6 C29 1.394(7)
N7 C34 1.358(7)
N7 C31 1.387(6)
N7 H7N 0.8600
N8 C36 1.364(6)
N8 C39 1.366(6)
N8 H8N 0.9000
N9 C41 1.352(7)
N9 C44 1.381(6)
N9 H9N 0.8600
C1 C2 1.395(7)
C1 C30 1.442(7)
C2 C3 1.392(8)
C2 H2 0.9599
C3 C4 1.367(8)
C3 H3 0.9602
C4 C5 1.521(8)
C5 C6 1.513(7)
C5 C46 1.529(8)
C5 C45 1.535(8)
C6 C7 1.371(7)
C7 C8 1.419(8)
C7 H7 0.9600
C8 C9 1.380(7)
C8 H8 0.9602
C9 C10 1.509(7)
C10 C11 1.507(8)
C10 C47 1.530(7)
C10 C48 1.555(7)
C11 C12 1.376(7)
C12 C13 1.391(8)
C12 H12 0.9599
C13 C14 1.388(7)
C13 H13 0.9600
C14 C15 1.446(7)
C15 C16 1.408(7)
C15 C44 1.441(8)
C16 C17 1.424(8)
C17 C18 1.358(8)
C17 H17 0.9599
C18 C19 1.418(8)
C18 H18 0.9600
C19 C20 1.533(8)
C20 C21 1.508(7)
C20 C49 1.525(7)
C20 C50 1.543(8)
C21 C22 1.367(6)
C22 C23 1.416(8)
C22 H22 0.9600
C23 C24 1.376(7)
C23 H23 0.9599
C24 C25 1.516(8)
C25 C26 1.503(8)
C25 C52 1.543(7)
C25 C51 1.555(8)
C26 C27 1.430(7)
C27 C28 1.357(8)
C27 H27 0.9599
C28 C29 1.427(7)
C28 H28 0.9594
C29 C30 1.400(7)
C30 C31 1.443(8)
C31 C32 1.379(7)
C32 C33 1.391(8)
C32 H32 0.9600
C33 C34 1.380(7)
C33 H33 0.9601
C34 C35 1.514(7)
C35 C36 1.506(8)
C35 C53 1.542(8)
C35 C54 1.544(7)
C36 C37 1.380(7)
C37 C38 1.417(8)
C37 H37 0.9599
C38 C39 1.350(7)
C38 H38 0.9599
C39 C40 1.518(7)
C40 C41 1.514(7)
C40 C55 1.526(8)
C40 C56 1.549(7)
C41 C42 1.392(7)
C42 C43 1.413(8)
C42 H42 0.9597
C43 C44 1.365(7)
C43 H43 0.9599
C45 H45A 0.9600
C45 H45B 0.9598
C45 H45C 0.9600
C46 H46A 0.9599
C46 H46B 0.9603
C46 H46C 0.9596
C47 H47A 0.9599
C47 H47B 0.9600
C47 H47C 0.9600
C48 H48A 0.9600
C48 H48B 0.9600
C48 H48C 0.9601
C49 H49A 0.9598
C49 H49B 0.9605
C49 H49C 0.9599
C50 H50A 0.9600
C50 H50B 0.9598
C50 H50C 0.9597
C51 H51A 0.9599
C51 H51B 0.9602
C51 H51C 0.9599
C52 H52A 0.9598
C52 H52B 0.9600
C52 H52C 0.9605
C53 H53A 0.9604
C53 H53B 0.9600
C53 H53C 0.9600
C54 H54A 0.9603
C54 H54B 0.9600
C54 H54C 0.9600
C55 H55A 0.9600
C55 H55B 0.9601
C55 H55C 0.9599
C56 H56A 0.9600
C56 H56B 0.9600
C56 H56C 0.9600
O1W H1WA 0.7999
O1W H1WB 0.8002
O1A C1A 1.430(7)
O1A H1AE 0.94(7)
C1A C2A 1.519(8)
C1A H1AA 0.9599
C1A H1AB 0.9598
C2A H2AA 0.9598
C2A H2AB 0.9600
C2A H2AC 0.9601
C1B C2B 1.496(8)
C1B H1BF 0.9601
C1B H1BD 0.9597
C1B H1BE 0.9600
C2B O3B 1.203(7)
C2B O4B 1.354(6)
O4B C5B 1.444(7)
C5B C6B 1.504(8)
C5B H5BC 0.9600
C5B H5BD 0.9601
C6B H6BD 0.9598
C6B H6BE 0.9600
C6B H6BF 0.9599
N1' C4' 1.349(6)
N1' C1' 1.403(7)
N2' C9' 1.354(6)
N2' C6' 1.384(6)
N2' H2N' 0.8600
N3' C11' 1.352(6)
N3' C14' 1.418(7)
N4' C16' 1.370(7)
N4' C19' 1.381(6)
N4' H4N' 0.8600
N5' C24' 1.377(7)
N5' C21' 1.388(7)
N5' H5'N 0.8600
N6' C26' 1.351(6)
N6' C29' 1.396(7)
N6' H6'N 0.8600
N7' C34' 1.369(7)
N7' C31' 1.381(6)
N7' H7N' 0.8600
N8' C36' 1.361(6)
N8' C39' 1.374(7)
N8' H8N' 0.8600
N9' C41' 1.368(7)
N9' C44' 1.384(6)
N9' H9'N 0.8600
C1' C30' 1.415(7)
C1' C2' 1.414(7)
C2' C3' 1.355(8)
C2' H2' 0.9600
C3' C4' 1.417(7)
C3' H3' 0.9600
C4' C5' 1.528(8)
C5' C6' 1.503(8)
C5' C45' 1.528(8)
C5' C46' 1.548(7)
C6' C7' 1.368(7)
C7' C8' 1.402(8)
C7' H7' 0.9601
C8' C9' 1.359(7)
C8' H8' 0.9599
C9' C10' 1.514(7)
C10' C47' 1.515(7)
C10' C11' 1.517(8)
C10' C48' 1.543(8)
C11' C12' 1.421(9)
C12' C13' 1.376(8)
C12' H12' 0.9600
C13' C14' 1.446(7)
C13' H13' 0.9600
C14' C15' 1.382(7)
C15' C16' 1.428(7)
C15' C44' 1.447(8)
C16' C17' 1.413(7)
C17' C18' 1.397(8)
C17' H17' 0.9599
C18' C19' 1.391(8)
C18' H18' 0.9600
C19' C20' 1.514(8)
C20' C21' 1.504(8)
C20' C49' 1.534(7)
C20' C50' 1.539(7)
C21' C22' 1.368(7)
C22' C23' 1.420(8)
C22' H22' 0.9600
C23' C24' 1.363(7)
C23' H23' 0.9598
C24' C25' 1.515(7)
C25' C26' 1.492(8)
C25' C51' 1.542(7)
C25' C52' 1.552(8)
C26' C27' 1.405(8)
C27' C28' 1.384(8)
C27' H27' 0.9600
C28' C29' 1.404(7)
C28' H28' 0.9602
C29' C30' 1.428(7)
C30' C31' 1.454(8)
C31' C32' 1.373(7)
C32' C33' 1.391(8)
C32' H32' 0.9600
C33' C34' 1.385(7)
C33' H33' 0.9601
C34' C35' 1.496(8)
C35' C36' 1.508(8)
C35' C53' 1.512(8)
C35' C54' 1.554(7)
C36' C37' 1.373(7)
C37' C38' 1.410(8)
C37' H37' 0.9601
C38' C39' 1.374(7)
C38' H38' 0.9599
C39' C40' 1.509(7)
C40' C41' 1.518(7)
C40' C56' 1.521(7)
C40' C55' 1.538(8)
C41' C42' 1.393(7)
C42' C43' 1.396(8)
C42' H42' 0.9599
C43' C44' 1.394(7)
C43' H43' 0.9598
C45' H45D 0.9599
C45' H45E 0.9600
C45' H45F 0.9597
C46' H46D 0.9600
C46' H46E 0.9603
C46' H46F 0.9600
C47' H47D 0.9599
C47' H47E 0.9601
C47' H47F 0.9597
C48' H48D 0.9600
C48' H48E 0.9600
C48' H48F 0.9600
C49' H49D 0.9600
C49' H49E 0.9601
C49' H49F 0.9600
C50' H50D 0.9600
C50' H50E 0.9600
C50' H50F 0.9601
C51' H51D 0.9600
C51' H51E 0.9600
C51' H51F 0.9600
C52' H52D 0.9600
C52' H52E 0.9601
C52' H52F 0.9600
C53' H53D 0.9599
C53' H53E 0.9600
C53' H53F 0.9602
C54' H54D 0.9599
C54' H54E 0.9598
C54' H54F 0.9601
C55' H55D 0.9600
C55' H55E 0.9599
C55' H55F 0.9601
C56' H56D 0.9600
C56' H56E 0.9598
C56' H56F 0.9598
O1W' H1WC 0.8000
O1W' H1WD 0.8001
O1A' C1A' 1.455(7)
O1A' H1AF 0.90(11)
C1A' C2A' 1.507(8)
C1A' H1AC 0.9599
C1A' H1AD 0.9599
C2A' H2AD 0.9601
C2A' H2AE 0.9601
C2A' H2AF 0.9600
C1B' C2B' 1.471(8)
C1B' H1BC 0.9600
C1B' H1BA 0.9602
C1B' H1BB 0.9600
C2B' O3B' 1.214(7)
C2B' O4B' 1.340(6)
O4B' C5B' 1.469(7)
C5B' C6B' 1.452(9)
C5B' H5BA 0.9603
C5B' H5BB 0.9600
C6B' H6BA 0.9601
C6B' H6BB 0.9600
C6B' H6BC 0.9600

loop_
_geom_hbond_atom_site_label_D
_geom_hbond_atom_site_label_H
_geom_hbond_atom_site_label_A
_geom_hbond_distance_DH
_geom_hbond_distance_HA
_geom_hbond_distance_DA
_geom_hbond_angle_DHA
N1 H1N N6 0.86 2.19 2.750(5) 123.0
N2 H2N O1W 0.86 2.24 3.082(5) 166.6
N3 H3N N4 0.86 2.14 2.707(5) 123.0
N5 H5N O1W 0.86 2.27 3.050(5) 151.4
N7 H7N O1A 0.86 2.37 3.104(6) 143.4
N8 H8N O3B 0.90 1.98 2.874(5) 172.4
N9 H9N O1A 0.86 2.30 3.027(6) 142.7
O1W' H1WD N1' 0.80 2.13 2.896(5) 159.0
N2' H2N' O1W' 0.86 2.25 3.038(5) 152.9
O1W' H1WC N3' 0.80 2.33 3.085(6) 158.7
N4' H4N' N3' 0.86 2.11 2.685(5) 123.4
N5' H5'N O1W' 0.86 2.21 3.062(5) 169.0
N6' H6'N N1' 0.86 2.18 2.744(5) 122.8
N7' H7N' O1A' 0.86 2.40 3.099(6) 138.8
N8' H8N' O3B' 0.86 2.01 2.868(5) 174.9
N9' H9'N O1A' 0.86 2.30 3.027(6) 141.8

loop_
_geom_torsion_atom_site_label_1
_geom_torsion_atom_site_label_2
_geom_torsion_atom_site_label_3
_geom_torsion_atom_site_label_4
_geom_torsion
C4 N1 C1 C2 -0.8(6)
C4 N1 C1 C30 176.9(5)
N1 C1 C2 C3 1.5(6)
C30 C1 C2 C3 -175.9(6)
C1 C2 C3 C4 -1.6(7)
C1 N1 C4 C3 -0.2(6)
C1 N1 C4 C5 174.8(5)
C2 C3 C4 N1 1.1(6)
C2 C3 C4 C5 -173.2(5)
N1 C4 C5 C6 -107.1(5)
C3 C4 C5 C6 66.5(7)
N1 C4 C5 C46 14.4(7)
C3 C4 C5 C46 -172.0(6)
N1 C4 C5 C45 135.1(5)
C3 C4 C5 C45 -51.2(8)
C9 N2 C6 C7 1.2(6)
C9 N2 C6 C5 -177.4(5)
C4 C5 C6 C7 -129.5(6)
C46 C5 C6 C7 108.1(7)
C45 C5 C6 C7 -12.6(8)
C4 C5 C6 N2 48.7(6)
C46 C5 C6 N2 -73.7(7)
C45 C5 C6 N2 165.6(5)
N2 C6 C7 C8 0.0(6)
C5 C6 C7 C8 178.4(6)
C6 C7 C8 C9 -1.1(7)
C6 N2 C9 C8 -1.9(6)
C6 N2 C9 C10 178.1(4)
C7 C8 C9 N2 1.8(6)
C7 C8 C9 C10 -178.2(5)
N2 C9 C10 C11 -51.9(6)
C8 C9 C10 C11 128.0(6)
N2 C9 C10 C47 -171.3(5)
C8 C9 C10 C47 8.7(8)
N2 C9 C10 C48 70.3(6)
C8 C9 C10 C48 -109.7(6)
C14 N3 C11 C12 -0.5(6)
C14 N3 C11 C10 -177.2(5)
C9 C10 C11 N3 123.3(5)
C47 C10 C11 N3 -116.8(5)
C48 C10 C11 N3 1.0(7)
C9 C10 C11 C12 -52.5(7)
C47 C10 C11 C12 67.4(7)
C48 C10 C11 C12 -174.8(5)
N3 C11 C12 C13 0.2(6)
C10 C11 C12 C13 176.6(5)
C11 C12 C13 C14 0.1(6)
C12 C13 C14 N3 -0.4(6)
C12 C13 C14 C15 -176.4(6)
C11 N3 C14 C13 0.5(6)
C11 N3 C14 C15 177.1(5)
C13 C14 C15 C16 169.4(6)
N3 C14 C15 C16 -6.1(8)
C13 C14 C15 C44 -11.1(9)
N3 C14 C15 C44 173.4(5)
C19 N4 C16 C15 178.6(5)
C19 N4 C16 C17 0.2(6)
C44 C15 C16 N4 164.1(5)
C14 C15 C16 N4 -16.4(8)
C44 C15 C16 C17 -17.8(8)
C14 C15 C16 C17 161.7(5)
N4 C16 C17 C18 0.1(6)
C15 C16 C17 C18 -178.3(5)
C16 C17 C18 C19 -0.3(6)
C16 N4 C19 C18 -0.4(6)
C16 N4 C19 C20 176.8(5)
C17 C18 C19 N4 0.5(7)
C17 C18 C19 C20 -176.5(5)
N4 C19 C20 C21 -86.6(6)
C18 C19 C20 C21 90.1(7)
N4 C19 C20 C49 154.3(5)
C18 C19 C20 C49 -29.0(7)
N4 C19 C20 C50 34.1(7)
C18 C19 C20 C50 -149.2(6)
C24 N5 C21 C22 -0.1(6)
C24 N5 C21 C20 179.4(5)
C49 C20 C21 C22 17.7(8)
C19 C20 C21 C22 -102.6(7)
C50 C20 C21 C22 137.6(6)
C49 C20 C21 N5 -161.6(5)
C19 C20 C21 N5 78.1(6)
C50 C20 C21 N5 -41.7(7)
N5 C21 C22 C23 -0.2(6)
C20 C21 C22 C23 -179.7(6)
C21 C22 C23 C24 0.5(7)
C21 N5 C24 C23 0.3(6)
C21 N5 C24 C25 179.7(5)
C22 C23 C24 N5 -0.5(7)
C22 C23 C24 C25 -179.8(6)
N5 C24 C25 C26 -79.3(6)
C23 C24 C25 C26 99.9(7)
N5 C24 C25 C52 160.3(5)
C23 C24 C25 C52 -20.5(9)
N5 C24 C25 C51 42.7(7)
C23 C24 C25 C51 -138.2(6)
C29 N6 C26 C27 2.6(6)
C29 N6 C26 C25 -176.2(5)
C24 C25 C26 N6 88.2(6)
C52 C25 C26 N6 -153.3(5)
C51 C25 C26 N6 -33.4(7)
C24 C25 C26 C27 -90.4(6)
C52 C25 C26 C27 28.2(8)
C51 C25 C26 C27 148.1(5)
N6 C26 C27 C28 -3.0(6)
C25 C26 C27 C28 175.6(5)
C26 C27 C28 C29 2.1(6)
C26 N6 C29 C30 -173.1(5)
C26 N6 C29 C28 -1.3(6)
C27 C28 C29 N6 -0.6(6)
C27 C28 C29 C30 170.9(5)
N6 C29 C30 C31 -165.8(5)
C28 C29 C30 C31 23.9(8)
N6 C29 C30 C1 18.3(8)
C28 C29 C30 C1 -152.0(6)
N1 C1 C30 C29 9.3(8)
C2 C1 C30 C29 -173.7(6)
N1 C1 C30 C31 -166.7(5)
C2 C1 C30 C31 10.3(9)
C34 N7 C31 C32 1.0(6)
C34 N7 C31 C30 -177.7(4)
C29 C30 C31 C32 -147.6(6)
C1 C30 C31 C32 28.5(8)
C29 C30 C31 N7 30.7(7)
C1 C30 C31 N7 -153.2(5)
N7 C31 C32 C33 -0.9(6)
C30 C31 C32 C33 177.6(5)
C31 C32 C33 C34 0.6(6)
C31 N7 C34 C33 -0.6(6)
C31 N7 C34 C35 174.4(4)
C32 C33 C34 N7 0.0(6)
C32 C33 C34 C35 -174.5(5)
N7 C34 C35 C36 43.7(7)
C33 C34 C35 C36 -142.5(5)
N7 C34 C35 C53 166.2(5)
C33 C34 C35 C53 -20.0(8)
N7 C34 C35 C54 -75.2(6)
C33 C34 C35 C54 98.6(6)
C39 N8 C36 C37 0.1(6)
C39 N8 C36 C35 178.6(5)
C34 C35 C36 N8 61.8(6)
C53 C35 C36 N8 -61.5(6)
C54 C35 C36 N8 179.9(5)
C34 C35 C36 C37 -120.2(6)
C53 C35 C36 C37 116.5(6)
C54 C35 C36 C37 -2.0(8)
N8 C36 C37 C38 0.2(6)
C35 C36 C37 C38 -178.1(5)
C36 C37 C38 C39 -0.5(6)
C37 C38 C39 N8 0.6(6)
C37 C38 C39 C40 176.3(6)
C36 N8 C39 C38 -0.5(6)
C36 N8 C39 C40 -176.8(5)
C38 C39 C40 C41 127.5(6)
N8 C39 C40 C41 -57.3(7)
C38 C39 C40 C55 -109.9(7)
N8 C39 C40 C55 65.3(6)
C38 C39 C40 C56 8.0(8)
N8 C39 C40 C56 -176.8(5)
C44 N9 C41 C42 0.5(6)
C44 N9 C41 C40 -171.5(5)
C39 C40 C41 N9 -53.6(7)
C55 C40 C41 N9 -175.8(5)
C56 C40 C41 N9 66.1(6)
C39 C40 C41 C42 136.5(6)
C55 C40 C41 C42 14.4(8)
C56 C40 C41 C42 -103.8(6)
N9 C41 C42 C43 0.1(6)
C40 C41 C42 C43 171.1(5)
C41 C42 C43 C44 -0.7(6)
C42 C43 C44 N9 1.0(6)
C42 C43 C44 C15 -176.7(6)
C41 N9 C44 C43 -1.0(6)
C41 N9 C44 C15 177.1(5)
C16 C15 C44 C43 141.8(6)
C14 C15 C44 C43 -37.7(9)
C16 C15 C44 N9 -35.6(7)
C14 C15 C44 N9 144.9(5)
O3B C2B O4B C5B -1.0(8)
C1B C2B O4B C5B 179.2(5)
C2B O4B C5B C6B -176.6(6)
C4' N1' C1' C30' 173.3(5)
C4' N1' C1' C2' -0.6(6)
N1' C1' C2' C3' 1.2(6)
C30' C1' C2' C3' -172.3(5)
C1' C2' C3' C4' -1.4(6)
C1' N1' C4' C3' -0.3(6)
C1' N1' C4' C5' 175.7(5)
C2' C3' C4' N1' 1.0(6)
C2' C3' C4' C5' -174.6(5)
N1' C4' C5' C6' -87.1(6)
C3' C4' C5' C6' 88.1(6)
N1' C4' C5' C45' 35.8(7)
C3' C4' C5' C45' -149.0(6)
N1' C4' C5' C46' 155.0(5)
C3' C4' C5' C46' -29.7(8)
C9' N2' C6' C7' -1.0(6)
C9' N2' C6' C5' 178.5(5)
C4' C5' C6' C7' -100.3(7)
C45' C5' C6' C7' 138.7(6)
C46' C5' C6' C7' 18.2(9)
C4' C5' C6' N2' 80.5(6)
C45' C5' C6' N2' -40.6(7)
C46' C5' C6' N2' -161.0(5)
N2' C6' C7' C8' 0.9(7)
C5' C6' C7' C8' -178.4(6)
C6' C7' C8' C9' -0.6(7)
C6' N2' C9' C8' 0.6(6)
C6' N2' C9' C10' -179.4(5)
C7' C8' C9' N2' 0.0(7)
C7' C8' C9' C10' 180.0(6)
N2' C9' C10' C47' 161.4(5)
C8' C9' C10' C47' -18.6(9)
N2' C9' C10' C11' -79.2(6)
C8' C9' C10' C11' 100.8(7)
N2' C9' C10' C48' 40.3(7)
C8' C9' C10' C48' -139.7(6)
C14' N3' C11' C12' 2.4(6)
C14' N3' C11' C10' -177.5(5)
C9' C10' C11' N3' 91.7(6)
C47' C10' C11' N3' -148.3(5)
C48' C10' C11' N3' -27.9(7)
C9' C10' C11' C12' -88.2(6)
C47' C10' C11' C12' 31.7(7)
C48' C10' C11' C12' 152.2(5)
N3' C11' C12' C13' -1.8(7)
C10' C11' C12' C13' 178.2(5)
C11' C12' C13' C14' 0.3(6)
C11' N3' C14' C15' -178.7(5)
C11' N3' C14' C13' -2.2(6)
C12' C13' C14' C15' 177.3(5)
C12' C13' C14' N3' 1.2(6)
N3' C14' C15' C16' 14.3(8)
C13' C14' C15' C16' -161.4(5)
N3' C14' C15' C44' -165.5(5)
C13' C14' C15' C44' 18.9(8)
C19' N4' C16' C17' 0.7(6)
C19' N4' C16' C15' -177.1(5)
C14' C15' C16' N4' 7.2(8)
C44' C15' C16' N4' -173.1(5)
C14' C15' C16' C17' -169.8(6)
C44' C15' C16' C17' 9.9(9)
N4' C16' C17' C18' -0.5(6)
C15' C16' C17' C18' 176.8(6)
C16' C17' C18' C19' 0.2(6)
C16' N4' C19' C18' -0.5(6)
C16' N4' C19' C20' 178.3(5)
C17' C18' C19' N4' 0.2(6)
C17' C18' C19' C20' -178.5(6)
N4' C19' C20' C21' -121.6(5)
C18' C19' C20' C21' 56.9(7)
N4' C19' C20' C49' 119.5(5)
C18' C19' C20' C49' -61.9(8)
N4' C19' C20' C50' -0.4(7)
C18' C19' C20' C50' 178.1(6)
C24' N5' C21' C22' 0.6(6)
C24' N5' C21' C20' -178.5(5)
C19' C20' C21' C22' -125.7(6)
C49' C20' C21' C22' -7.4(9)
C50' C20' C21' C22' 112.8(7)
C19' C20' C21' N5' 53.0(6)
C49' C20' C21' N5' 171.3(5)
C50' C20' C21' N5' -68.4(6)
N5' C21' C22' C23' -0.2(7)
C20' C21' C22' C23' 178.7(6)
C21' C22' C23' C24' -0.2(7)
C22' C23' C24' N5' 0.6(7)
C22' C23' C24' C25' -176.5(6)
C21' N5' C24' C23' -0.7(6)
C21' N5' C24' C25' 176.7(5)
C23' C24' C25' C26' 127.5(6)
N5' C24' C25' C26' -49.2(6)
C23' C24' C25' C51' 9.6(9)
N5' C24' C25' C51' -167.2(5)
C23' C24' C25' C52' -110.4(7)
N5' C24' C25' C52' 72.8(7)
C29' N6' C26' C27' 1.9(6)
C29' N6' C26' C25' -173.8(5)
C24' C25' C26' N6' 110.0(5)
C51' C25' C26' N6' -131.5(5)
C52' C25' C26' N6' -12.2(7)
C24' C25' C26' C27' -64.7(7)
C51' C25' C26' C27' 53.9(8)
C52' C25' C26' C27' 173.1(6)
N6' C26' C27' C28' -2.6(6)
C25' C26' C27' C28' 172.8(6)
C26' C27' C28' C29' 2.3(7)
C26' N6' C29' C28' -0.5(6)
C26' N6' C29' C30' -177.1(5)
C27' C28' C29' N6' -1.1(6)
C27' C28' C29' C30' 175.0(6)
N1' C1' C30' C29' -18.2(8)
C2' C1' C30' C29' 154.5(6)
N1' C1' C30' C31' 163.8(5)
C2' C1' C30' C31' -23.5(9)
N6' C29' C30' C1' -9.5(8)
C28' C29' C30' C1' 175.0(6)
N6' C29' C30' C31' 168.6(5)
C28' C29' C30' C31' -6.9(9)
C34' N7' C31' C32' 0.8(6)
C34' N7' C31' C30' 177.4(5)
C1' C30' C31' C32' 147.1(6)
C29' C30' C31' C32' -31.0(8)
C1' C30' C31' N7' -28.4(8)
C29' C30' C31' N7' 153.4(5)
N7' C31' C32' C33' -0.7(6)
C30' C31' C32' C33' -176.8(5)
C31' C32' C33' C34' 0.3(6)
C31' N7' C34' C33' -0.6(6)
C31' N7' C34' C35' -175.1(5)
C32' C33' C34' N7' 0.2(6)
C32' C33' C34' C35' 174.1(5)
N7' C34' C35' C36' -46.4(7)
C33' C34' C35' C36' 140.6(6)
N7' C34' C35' C53' -169.4(5)
C33' C34' C35' C53' 17.6(8)
N7' C34' C35' C54' 73.1(6)
C33' C34' C35' C54' -99.9(7)
C39' N8' C36' C37' 1.2(6)
C39' N8' C36' C35' -178.1(5)
C34' C35' C36' N8' -62.6(7)
C53' C35' C36' N8' 60.4(7)
C54' C35' C36' N8' 177.7(5)
C34' C35' C36' C37' 118.4(6)
C53' C35' C36' C37' -118.6(7)
C54' C35' C36' C37' -1.3(9)
N8' C36' C37' C38' -1.1(6)
C35' C36' C37' C38' 178.1(6)
C36' C37' C38' C39' 0.6(7)
C36' N8' C39' C38' -0.8(6)
C36' N8' C39' C40' 177.9(5)
C37' C38' C39' N8' 0.1(6)
C37' C38' C39' C40' -178.5(6)
N8' C39' C40' C41' 56.9(7)
C38' C39' C40' C41' -124.8(6)
N8' C39' C40' C56' 176.9(5)
C38' C39' C40' C56' -4.8(8)
N8' C39' C40' C55' -64.1(6)
C38' C39' C40' C55' 114.3(6)
C44' N9' C41' C42' 0.8(6)
C44' N9' C41' C40' 171.9(5)
C39' C40' C41' N9' 53.5(7)
C56' C40' C41' N9' -67.7(6)
C55' C40' C41' N9' 174.0(5)
C39' C40' C41' C42' -137.9(6)
C56' C40' C41' C42' 100.9(7)
C55' C40' C41' C42' -17.5(8)
N9' C41' C42' C43' 0.2(6)
C40' C41' C42' C43' -169.7(5)
C41' C42' C43' C44' -1.0(6)
C41' N9' C44' C43' -1.4(6)
C41' N9' C44' C15' -177.6(5)
C42' C43' C44' N9' 1.5(6)
C42' C43' C44' C15' 177.0(6)
C14' C15' C44' N9' 33.5(7)
C16' C15' C44' N9' -146.2(5)
C14' C15' C44' C43' -141.5(6)
C16' C15' C44' C43' 38.7(9)
O3B' C2B' O4B' C5B' 5.6(9)
C1B' C2B' O4B' C5B' -176.0(5)
C2B' O4B' C5B' C6B' 76.7(7)
